data_7713682
loop_
_publ_author_name
'Wang, Bing'
'Chen, Wenhao'
'Yang, Jiangnan'
'Lu, Linfang'
'Liu, Jiyong'
'Shen, Liang'
'Wu, Di'

_publ_section_title
;
 N-heterocyclic imine-based bis-gallium(I) carbene analog featuring a
 four-membered Ga2N2 ring
;
_journal_name_full 'Dalton Transactions'
_journal_paper_doi 10.1039/D3DT00782K
_journal_year 2023
_chemical_formula_moiety 'C54 H72 Ga2 N6'
_chemical_formula_sum 'C54 H72 Ga2 N6'
_chemical_formula_weight 944.61
_space_group_crystal_system monoclinic
_space_group_IT_number 14
_space_group_name_Hall '-P 2ybc'
_space_group_name_H-M_alt 'P 1 21/c 1'
_atom_sites_solution_hydrogens geom
_atom_sites_solution_primary dual
_audit_creation_date 2021-10-11
_audit_creation_method
;
Olex2 1.2
(compiled 2018.05.29 svn.r3508 for OlexSys, GUI svn.r5506)
;
_audit_update_record
;
2022-04-26 deposited with the CCDC.	2023-07-19 downloaded from the CCDC.
;
_cell_angle_alpha 90
_cell_angle_beta 118.4170(10)
_cell_angle_gamma 90
_cell_formula_units_Z 8
_cell_length_a 31.3223(16)
_cell_length_b 12.3615(6)
_cell_length_c 30.9147(16)
_cell_measurement_reflns_used 9885
_cell_measurement_temperature 170(2)
_cell_measurement_theta_max 24.47
_cell_measurement_theta_min 2.55
_cell_volume 10527.6(9)
_computing_cell_refinement 'SAINT V8.40B (Bruker Nano, Inc., 2019)'
_computing_data_collection 'Bruker Instrument Service vV6.2.14'
_computing_data_reduction 'SAINT V8.40B (Bruker Nano, Inc., 2019)'
_computing_molecular_graphics 'Olex2 (Dolomanov et al., 2009)'
_computing_publication_material 'Olex2 (Dolomanov et al., 2009)'
_computing_structure_refinement 'ShelXL (Sheldrick, 2015)'
_computing_structure_solution 'ShelXT (Sheldrick, 2015)'
_diffrn_ambient_temperature 170.0
_diffrn_measured_fraction_theta_full 0.999
_diffrn_measured_fraction_theta_max 0.999
_diffrn_measurement_device_type 'zju Bruker D8 Venture'
_diffrn_measurement_method '\f and \w scans'
_diffrn_radiation_type MoK\a
_diffrn_radiation_wavelength 0.71073
_diffrn_reflns_av_R_equivalents 0.1165
_diffrn_reflns_av_unetI/netI 0.0856
_diffrn_reflns_Laue_measured_fraction_full 0.999
_diffrn_reflns_Laue_measured_fraction_max 0.999
_diffrn_reflns_limit_h_max 40
_diffrn_reflns_limit_h_min -40
_diffrn_reflns_limit_k_max 15
_diffrn_reflns_limit_k_min -14
_diffrn_reflns_limit_l_max 38
_diffrn_reflns_limit_l_min -39
_diffrn_reflns_number 118009
_diffrn_reflns_point_group_measured_fraction_full 0.999
_diffrn_reflns_point_group_measured_fraction_max 0.999
_diffrn_reflns_theta_full 25.242
_diffrn_reflns_theta_max 27.114
_diffrn_reflns_theta_min 2.085
_diffrn_standards_number 0
_exptl_absorpt_coefficient_mu 1.063
_exptl_absorpt_correction_T_max 0.7455
_exptl_absorpt_correction_T_min 0.6234
_exptl_absorpt_correction_type multi-scan
_exptl_absorpt_process_details
;
SADABS-2016/2 (Bruker,2016/2) was used for absorption correction.
wR2(int) was 0.1446 before and 0.0704 after correction.
The Ratio of minimum to maximum transmission is 0.8362.
The \l/2 correction factor is Not present.
;
_exptl_crystal_colour yellow
_exptl_crystal_colour_primary yellow
_exptl_crystal_density_diffrn 1.192
_exptl_crystal_description needle
_exptl_crystal_F_000 4000
_exptl_crystal_size_max 0.36
_exptl_crystal_size_mid 0.07
_exptl_crystal_size_min 0.05
_refine_diff_density_max 0.800
_refine_diff_density_min -0.850
_refine_diff_density_rms 0.069
_refine_ls_extinction_method none
_refine_ls_goodness_of_fit_ref 1.014
_refine_ls_hydrogen_treatment constr
_refine_ls_matrix_type full
_refine_ls_number_parameters 1149
_refine_ls_number_reflns 23225
_refine_ls_number_restraints 0
_refine_ls_restrained_S_all 1.014
_refine_ls_R_factor_all 0.1217
_refine_ls_R_factor_gt 0.0558
_refine_ls_shift/su_max 0.002
_refine_ls_shift/su_mean 0.000
_refine_ls_structure_factor_coef Fsqd
_refine_ls_weighting_details 'w=1/[\s^2^(Fo^2^)+(0.0399P)^2^+7.3253P] where P=(Fo^2^+2Fc^2^)/3'
_refine_ls_weighting_scheme calc
_refine_ls_wR_factor_gt 0.1093
_refine_ls_wR_factor_ref 0.1367
_reflns_Friedel_coverage 0.000
_reflns_number_gt 13018
_reflns_number_total 23225
_reflns_threshold_expression 'I > 2\s(I)'
_cod_data_source_file d3dt00782k2.cif
_cod_data_source_block mo_210929_yjn_0928_1
_cod_database_code 7713682
_shelx_shelxl_version_number 2018/3
_shelx_space_group_comment
;
The symmetry employed for this shelxl refinement is uniquely defined
by the following loop, which should always be used as a source of
symmetry information in preference to the above space-group names.
They are only intended as comments.
;
_shelx_estimated_absorpt_t_max 0.949
_shelx_estimated_absorpt_t_min 0.701
_olex2_refinement_description
;
1. Fixed Uiso
 At 1.2 times of:
  All C(H) groups
 At 1.5 times of:
  All C(H,H,H) groups
2.a Ternary CH refined with riding coordinates:
 C10(H10), C13(H13), C22(H22), C25(H25), C37(H37), C40(H40), C49(H49),
 C52(H52), C64(H64), C67(H67), C76(H76), C79(H79), C91(H91), C94(H94),
 C103(H103), C106(H106)
2.b Aromatic/amide H refined with riding coordinates:
 C2(H2), C3(H3), C6(H6), C7(H7), C8(H8), C18(H18), C19(H19), C20(H20),
 C29(H29), C30(H30), C33(H33), C34(H34), C35(H35), C45(H45), C46(H46), C47(H47),
  C56(H56), C57(H57), C60(H60), C61(H61), C62(H62), C72(H72), C73(H73),
 C74(H74), C83(H83), C84(H84), C87(H87), C88(H88), C89(H89), C99(H99),
 C100(H100), C101(H101)
2.c Idealised Me refined as rotating group:
 C11(H11A,H11B,H11C), C12(H12A,H12B,H12C), C14(H14A,H14B,H14C), C15(H15A,H15B,
 H15C), C23(H23A,H23B,H23C), C24(H24A,H24B,H24C), C26(H26A,H26B,H26C), C27(H27A,
 H27B,H27C), C38(H38A,H38B,H38C), C39(H39A,H39B,H39C), C41(H41A,H41B,H41C),
 C42(H42A,H42B,H42C), C50(H50A,H50B,H50C), C51(H51A,H51B,H51C), C53(H53A,H53B,
 H53C), C54(H54A,H54B,H54C), C65(H65A,H65B,H65C), C66(H66A,H66B,H66C), C68(H68A,
 H68B,H68C), C69(H69A,H69B,H69C), C77(H77A,H77B,H77C), C78(H78A,H78B,H78C),
 C80(H80A,H80B,H80C), C81(H81A,H81B,H81C), C92(H92A,H92B,H92C), C93(H93A,H93B,
 H93C), C95(H95A,H95B,H95C), C96(H96A,H96B,H96C), C104(H10G,H10H,H10I),
 C105(H10J,H10K,H10L), C107(H10A,H10B,H10C), C108(H10D,H10E,H10F)
;
_olex2_submission_special_instructions 'No special instructions were received'

loop_
_space_group_symop_operation_xyz
'x, y, z'
'-x, y+1/2, -z+1/2'
'-x, -y, -z'
'x, -y-1/2, z-1/2'

loop_
_atom_site_label
_atom_site_type_symbol
_atom_site_fract_x
_atom_site_fract_y
_atom_site_fract_z
_atom_site_U_iso_or_equiv
_atom_site_adp_type
_atom_site_occupancy
_atom_site_site_symmetry_order
_atom_site_calc_flag
_atom_site_refinement_flags_posn
_atom_site_refinement_flags_adp
_atom_site_refinement_flags_occupancy
_atom_site_disorder_assembly
_atom_site_disorder_group
Ga1 Ga 0.64590(2) 0.34491(4) 0.70964(2) 0.04315(12) Uani 1 1 d . . . . .
Ga2 Ga 0.60777(2) 0.15023(4) 0.63805(2) 0.05029(14) Uani 1 1 d . . . . .
N1 N 0.59346(9) 0.2257(2) 0.68845(10) 0.0294(6) Uani 1 1 d . . . . .
N2 N 0.53111(9) 0.1145(2) 0.69063(10) 0.0276(6) Uani 1 1 d . . . . .
N3 N 0.54083(9) 0.2767(2) 0.72183(9) 0.0262(6) Uani 1 1 d . . . . .
N4 N 0.65792(9) 0.2689(2) 0.65900(10) 0.0294(6) Uani 1 1 d . . . . .
N5 N 0.68773(9) 0.3736(2) 0.61310(10) 0.0271(6) Uani 1 1 d . . . . .
N6 N 0.72859(9) 0.2282(2) 0.64992(9) 0.0271(6) Uani 1 1 d . . . . .
C1 C 0.55907(11) 0.2076(3) 0.69893(11) 0.0246(7) Uani 1 1 d . . . . .
C2 C 0.50424(11) 0.2259(3) 0.72784(12) 0.0312(8) Uani 1 1 d . . . . .
H2 H 0.486801 0.256330 0.742984 0.037 Uiso 1 1 calc R . . . .
C3 C 0.49808(12) 0.1272(3) 0.70861(12) 0.0312(8) Uani 1 1 d . . . . .
H3 H 0.475320 0.074770 0.707331 0.037 Uiso 1 1 calc R . . . .
C4 C 0.56360(11) 0.3776(3) 0.74370(12) 0.0277(7) Uani 1 1 d . . . . .
C5 C 0.60098(12) 0.3751(3) 0.79262(12) 0.0332(8) Uani 1 1 d . . . . .
C6 C 0.62423(13) 0.4734(3) 0.81230(14) 0.0408(9) Uani 1 1 d . . . . .
H6 H 0.649218 0.475871 0.845499 0.049 Uiso 1 1 calc R . . . .
C7 C 0.61173(14) 0.5667(3) 0.78463(14) 0.0433(10) Uani 1 1 d . . . . .
H7 H 0.628774 0.631866 0.798730 0.052 Uiso 1 1 calc R . . . .
C8 C 0.57469(13) 0.5667(3) 0.73660(14) 0.0378(9) Uani 1 1 d . . . . .
H8 H 0.566334 0.631857 0.718057 0.045 Uiso 1 1 calc R . . . .
C9 C 0.54950(13) 0.4715(3) 0.71520(13) 0.0342(8) Uani 1 1 d . . . . .
C10 C 0.61642(13) 0.2724(3) 0.82294(13) 0.0414(9) Uani 1 1 d . . . . .
H10 H 0.593108 0.214326 0.803049 0.050 Uiso 1 1 calc R . . . .
C11 C 0.61394(15) 0.2826(4) 0.87082(14) 0.0537(11) Uani 1 1 d . . . . .
H11A H 0.638104 0.335359 0.892306 0.081 Uiso 1 1 calc GR . . . .
H11B H 0.620663 0.212162 0.887288 0.081 Uiso 1 1 calc GR . . . .
H11C H 0.581448 0.306943 0.863660 0.081 Uiso 1 1 calc GR . . . .
C12 C 0.66707(15) 0.2363(4) 0.83283(15) 0.0567(12) Uani 1 1 d . . . . .
H12A H 0.666477 0.219511 0.801571 0.085 Uiso 1 1 calc GR . . . .
H12B H 0.676711 0.171810 0.853758 0.085 Uiso 1 1 calc GR . . . .
H12C H 0.690402 0.294645 0.849475 0.085 Uiso 1 1 calc GR . . . .
C13 C 0.50819(15) 0.4705(3) 0.66267(13) 0.0456(10) Uani 1 1 d . . . . .
H13 H 0.489741 0.401605 0.657905 0.055 Uiso 1 1 calc R . . . .
C14 C 0.47297(15) 0.5636(4) 0.65264(15) 0.0564(12) Uani 1 1 d . . . . .
H14A H 0.464161 0.567643 0.679064 0.085 Uiso 1 1 calc GR . . . .
H14B H 0.443684 0.551593 0.621174 0.085 Uiso 1 1 calc GR . . . .
H14C H 0.488360 0.631566 0.651216 0.085 Uiso 1 1 calc GR . . . .
C15 C 0.5271(2) 0.4717(5) 0.62550(16) 0.0877(19) Uani 1 1 d . . . . .
H15A H 0.544789 0.539266 0.628818 0.131 Uiso 1 1 calc GR . . . .
H15B H 0.499719 0.466617 0.592160 0.131 Uiso 1 1 calc GR . . . .
H15C H 0.548928 0.410149 0.631603 0.131 Uiso 1 1 calc GR . . . .
C16 C 0.53639(12) 0.0167(3) 0.66897(12) 0.0290(7) Uani 1 1 d . . . . .
C17 C 0.57565(13) -0.0524(3) 0.69706(14) 0.0378(9) Uani 1 1 d . . . . .
C18 C 0.57868(15) -0.1488(3) 0.67562(17) 0.0500(11) Uani 1 1 d . . . . .
H18 H 0.604721 -0.197190 0.693722 0.060 Uiso 1 1 calc R . . . .
C19 C 0.54446(17) -0.1749(4) 0.62856(18) 0.0604(12) Uani 1 1 d . . . . .
H19 H 0.547004 -0.241591 0.614654 0.072 Uiso 1 1 calc R . . . .
C20 C 0.50660(16) -0.1061(3) 0.60128(16) 0.0528(11) Uani 1 1 d . . . . .
H20 H 0.483332 -0.125672 0.568763 0.063 Uiso 1 1 calc R . . . .
C21 C 0.50202(13) -0.0080(3) 0.62085(13) 0.0367(9) Uani 1 1 d . . . . .
C22 C 0.61303(13) -0.0229(3) 0.74921(14) 0.0436(10) Uani 1 1 d . . . . .
H22 H 0.610050 0.056491 0.753289 0.052 Uiso 1 1 calc R . . . .
C23 C 0.60351(19) -0.0804(4) 0.78712(17) 0.0729(15) Uani 1 1 d . . . . .
H23A H 0.570968 -0.061785 0.781861 0.109 Uiso 1 1 calc GR . . . .
H23B H 0.627714 -0.057772 0.820184 0.109 Uiso 1 1 calc GR . . . .
H23C H 0.605682 -0.158776 0.783809 0.109 Uiso 1 1 calc GR . . . .
C24 C 0.66478(16) -0.0440(6) 0.7585(2) 0.104(2) Uani 1 1 d . . . . .
H24A H 0.670061 -0.122138 0.758321 0.156 Uiso 1 1 calc GR . . . .
H24B H 0.687928 -0.013913 0.790463 0.156 Uiso 1 1 calc GR . . . .
H24C H 0.669534 -0.009543 0.732523 0.156 Uiso 1 1 calc GR . . . .
C25 C 0.46144(13) 0.0697(3) 0.58911(13) 0.0421(9) Uani 1 1 d . . . . .
H25 H 0.465537 0.136341 0.609041 0.051 Uiso 1 1 calc R . . . .
C26 C 0.41233(16) 0.0257(4) 0.5745(2) 0.096(2) Uani 1 1 d . . . . .
H26A H 0.406119 -0.036352 0.552529 0.144 Uiso 1 1 calc GR . . . .
H26B H 0.387951 0.081857 0.557313 0.144 Uiso 1 1 calc GR . . . .
H26C H 0.410485 0.002605 0.603847 0.144 Uiso 1 1 calc GR . . . .
C27 C 0.4646(2) 0.1034(6) 0.5434(2) 0.126(3) Uani 1 1 d . . . . .
H27A H 0.497042 0.132663 0.553106 0.190 Uiso 1 1 calc GR . . . .
H27B H 0.440162 0.158965 0.525623 0.190 Uiso 1 1 calc GR . . . .
H27C H 0.458806 0.040432 0.522072 0.190 Uiso 1 1 calc GR . . . .
C28 C 0.68822(11) 0.2879(3) 0.64282(11) 0.0265(7) Uani 1 1 d . . . . .
C29 C 0.75087(12) 0.2752(3) 0.62503(13) 0.0336(8) Uani 1 1 d . . . . .
H29 H 0.778918 0.248696 0.624149 0.040 Uiso 1 1 calc R . . . .
C30 C 0.72600(12) 0.3641(3) 0.60256(13) 0.0339(8) Uani 1 1 d . . . . .
H30 H 0.733174 0.412109 0.582908 0.041 Uiso 1 1 calc R . . . .
C31 C 0.74609(12) 0.1366(3) 0.68257(12) 0.0303(8) Uani 1 1 d . . . . .
C32 C 0.77371(12) 0.1563(3) 0.73296(13) 0.0371(8) Uani 1 1 d . . . . .
C33 C 0.78970(14) 0.0664(3) 0.76387(15) 0.0465(10) Uani 1 1 d . . . . .
H33 H 0.808355 0.076689 0.798375 0.056 Uiso 1 1 calc R . . . .
C34 C 0.77893(15) -0.0369(3) 0.74528(16) 0.0509(11) Uani 1 1 d . . . . .
H34 H 0.790239 -0.097014 0.767013 0.061 Uiso 1 1 calc R . . . .
C35 C 0.75193(15) -0.0539(3) 0.69550(16) 0.0495(10) Uani 1 1 d . . . . .
H35 H 0.745381 -0.125768 0.683209 0.059 Uiso 1 1 calc R . . . .
C36 C 0.73400(13) 0.0326(3) 0.66274(13) 0.0388(9) Uani 1 1 d . . . . .
C37 C 0.78677(14) 0.2702(3) 0.75361(14) 0.0476(10) Uani 1 1 d . . . . .
H37 H 0.760715 0.319699 0.730328 0.057 Uiso 1 1 calc R . . . .
C38 C 0.83466(18) 0.3058(4) 0.75563(19) 0.0760(15) Uani 1 1 d . . . . .
H38A H 0.860773 0.256843 0.777210 0.114 Uiso 1 1 calc GR . . . .
H38B H 0.842449 0.379695 0.768505 0.114 Uiso 1 1 calc GR . . . .
H38C H 0.831330 0.303514 0.722479 0.114 Uiso 1 1 calc GR . . . .
C39 C 0.78933(17) 0.2826(4) 0.80405(16) 0.0661(13) Uani 1 1 d . . . . .
H39A H 0.758551 0.259270 0.802061 0.099 Uiso 1 1 calc GR . . . .
H39B H 0.795255 0.358652 0.814211 0.099 Uiso 1 1 calc GR . . . .
H39C H 0.815829 0.238005 0.828174 0.099 Uiso 1 1 calc GR . . . .
C40 C 0.70447(18) 0.0128(3) 0.60806(15) 0.0596(13) Uani 1 1 d . . . . .
H40 H 0.687364 0.081696 0.592359 0.072 Uiso 1 1 calc R . . . .
C41 C 0.7381(2) -0.0158(5) 0.5866(2) 0.114(3) Uani 1 1 d . . . . .
H41A H 0.763953 0.038522 0.596881 0.170 Uiso 1 1 calc GR . . . .
H41B H 0.719479 -0.017021 0.550620 0.170 Uiso 1 1 calc GR . . . .
H41C H 0.752576 -0.087158 0.598569 0.170 Uiso 1 1 calc GR . . . .
C42 C 0.66616(17) -0.0750(4) 0.59531(18) 0.0672(14) Uani 1 1 d . . . . .
H42A H 0.682128 -0.145256 0.606506 0.101 Uiso 1 1 calc GR . . . .
H42B H 0.645100 -0.076844 0.559623 0.101 Uiso 1 1 calc GR . . . .
H42C H 0.646615 -0.059209 0.611619 0.101 Uiso 1 1 calc GR . . . .
C43 C 0.65142(11) 0.4572(3) 0.59390(12) 0.0284(7) Uani 1 1 d . . . . .
C44 C 0.65999(12) 0.5552(3) 0.61917(13) 0.0332(8) Uani 1 1 d . . . . .
C45 C 0.62637(13) 0.6381(3) 0.59674(14) 0.0408(9) Uani 1 1 d . . . . .
H45 H 0.631530 0.706355 0.612562 0.049 Uiso 1 1 calc R . . . .
C46 C 0.58597(13) 0.6223(3) 0.55217(15) 0.0457(10) Uani 1 1 d . . . . .
H46 H 0.564366 0.680808 0.536630 0.055 Uiso 1 1 calc R . . . .
C47 C 0.57637(13) 0.5226(3) 0.52972(14) 0.0445(10) Uani 1 1 d . . . . .
H47 H 0.547322 0.512198 0.499685 0.053 Uiso 1 1 calc R . . . .
C48 C 0.60876(12) 0.4364(3) 0.55045(12) 0.0338(8) Uani 1 1 d . . . . .
C49 C 0.70421(13) 0.5715(3) 0.66902(14) 0.0447(10) Uani 1 1 d . . . . .
H49 H 0.714040 0.498945 0.685051 0.054 Uiso 1 1 calc R . . . .
C50 C 0.74682(15) 0.6162(4) 0.66331(19) 0.0684(14) Uani 1 1 d . . . . .
H50A H 0.755332 0.564834 0.644488 0.103 Uiso 1 1 calc GR . . . .
H50B H 0.774837 0.626797 0.695890 0.103 Uiso 1 1 calc GR . . . .
H50C H 0.737584 0.685557 0.645902 0.103 Uiso 1 1 calc GR . . . .
C51 C 0.69377(17) 0.6440(4) 0.70300(16) 0.0608(12) Uani 1 1 d . . . . .
H51A H 0.686146 0.717310 0.689336 0.091 Uiso 1 1 calc GR . . . .
H51B H 0.722377 0.646251 0.735615 0.091 Uiso 1 1 calc GR . . . .
H51C H 0.666091 0.614919 0.705822 0.091 Uiso 1 1 calc GR . . . .
C52 C 0.59727(13) 0.3244(3) 0.52752(13) 0.0407(9) Uani 1 1 d . . . . .
H52 H 0.616850 0.271581 0.554167 0.049 Uiso 1 1 calc R . . . .
C53 C 0.61146(18) 0.3101(4) 0.48747(17) 0.0661(13) Uani 1 1 d . . . . .
H53A H 0.593688 0.362323 0.461066 0.099 Uiso 1 1 calc GR . . . .
H53B H 0.603450 0.236476 0.474250 0.099 Uiso 1 1 calc GR . . . .
H53C H 0.646427 0.322214 0.501120 0.099 Uiso 1 1 calc GR . . . .
C54 C 0.54382(16) 0.2962(4) 0.50882(17) 0.0674(14) Uani 1 1 d . . . . .
H54A H 0.534470 0.314801 0.533980 0.101 Uiso 1 1 calc GR . . . .
H54B H 0.538977 0.218501 0.501789 0.101 Uiso 1 1 calc GR . . . .
H54C H 0.523747 0.337082 0.478720 0.101 Uiso 1 1 calc GR . . . .
Ga3 Ga 0.83146(2) 0.74251(5) 0.56842(2) 0.06018(16) Uani 1 1 d . . . . .
Ga4 Ga 0.90260(2) 0.76608(5) 0.52855(2) 0.06465(18) Uani 1 1 d . . . . .
N7 N 0.83047(9) 0.7710(2) 0.50379(9) 0.0303(6) Uani 1 1 d . . . . .
N8 N 0.75457(9) 0.7198(2) 0.43401(9) 0.0276(6) Uani 1 1 d . . . . .
N9 N 0.78860(9) 0.8689(2) 0.42730(9) 0.0312(7) Uani 1 1 d . . . . .
N10 N 0.90351(9) 0.7334(2) 0.59265(9) 0.0295(6) Uani 1 1 d . . . . .
N11 N 0.96853(9) 0.6193(2) 0.64882(9) 0.0267(6) Uani 1 1 d . . . . .
N12 N 0.96110(9) 0.7769(2) 0.67694(9) 0.0285(6) Uani 1 1 d . . . . .
C55 C 0.94004(11) 0.7124(3) 0.63480(11) 0.0251(7) Uani 1 1 d . . . . .
C56 C 1.00467(12) 0.6270(3) 0.69767(12) 0.0330(8) Uani 1 1 d . . . . .
H56 H 1.028334 0.573535 0.715573 0.040 Uiso 1 1 calc R . . . .
C57 C 1.00006(12) 0.7232(3) 0.71481(12) 0.0341(8) Uani 1 1 d . . . . .
H57 H 1.019843 0.750145 0.747100 0.041 Uiso 1 1 calc R . . . .
C58 C 0.96196(11) 0.5258(3) 0.61873(11) 0.0267(7) Uani 1 1 d . . . . .
C59 C 0.99263(12) 0.5127(3) 0.59787(12) 0.0318(8) Uani 1 1 d . . . . .
C60 C 0.98908(13) 0.4160(3) 0.57313(13) 0.0386(9) Uani 1 1 d . . . . .
H60 H 1.010069 0.403743 0.559368 0.046 Uiso 1 1 calc R . . . .
C61 C 0.95594(14) 0.3387(3) 0.56834(13) 0.0417(9) Uani 1 1 d . . . . .
H61 H 0.954502 0.272912 0.551799 0.050 Uiso 1 1 calc R . . . .
C62 C 0.92448(13) 0.3554(3) 0.58737(13) 0.0379(9) Uani 1 1 d . . . . .
H62 H 0.901081 0.301595 0.582918 0.046 Uiso 1 1 calc R . . . .
C63 C 0.92646(12) 0.4499(3) 0.61303(12) 0.0309(8) Uani 1 1 d . . . . .
C64 C 1.02879(13) 0.5983(3) 0.60200(15) 0.0452(10) Uani 1 1 d . . . . .
H64 H 1.020877 0.666047 0.614379 0.054 Uiso 1 1 calc R . . . .
C65 C 1.02527(16) 0.6234(4) 0.55162(17) 0.0631(13) Uani 1 1 d . . . . .
H65A H 1.034631 0.559248 0.539487 0.095 Uiso 1 1 calc GR . . . .
H65B H 1.047096 0.683426 0.555029 0.095 Uiso 1 1 calc GR . . . .
H65C H 0.991829 0.643550 0.528268 0.095 Uiso 1 1 calc GR . . . .
C66 C 1.08069(15) 0.5662(4) 0.63839(18) 0.0709(14) Uani 1 1 d . . . . .
H66A H 1.083682 0.558315 0.671264 0.106 Uiso 1 1 calc GR . . . .
H66B H 1.103107 0.622369 0.639108 0.106 Uiso 1 1 calc GR . . . .
H66C H 1.088644 0.497371 0.628200 0.106 Uiso 1 1 calc GR . . . .
C67 C 0.89342(12) 0.4683(3) 0.63530(13) 0.0374(9) Uani 1 1 d . . . . .
H67 H 0.891649 0.548090 0.639620 0.045 Uiso 1 1 calc R . . . .
C68 C 0.84190(15) 0.4279(5) 0.60240(18) 0.0753(16) Uani 1 1 d . . . . .
H68A H 0.828815 0.462589 0.570073 0.113 Uiso 1 1 calc GR . . . .
H68B H 0.821410 0.445956 0.617414 0.113 Uiso 1 1 calc GR . . . .
H68C H 0.842367 0.349318 0.598573 0.113 Uiso 1 1 calc GR . . . .
C69 C 0.91418(17) 0.4162(4) 0.68598(16) 0.0661(14) Uani 1 1 d . . . . .
H69A H 0.915260 0.337516 0.682740 0.099 Uiso 1 1 calc GR . . . .
H69B H 0.893542 0.434002 0.700847 0.099 Uiso 1 1 calc GR . . . .
H69C H 0.947075 0.443554 0.706923 0.099 Uiso 1 1 calc GR . . . .
C70 C 0.94136(12) 0.8790(3) 0.68086(12) 0.0316(8) Uani 1 1 d . . . . .
C71 C 0.94996(13) 0.9699(3) 0.65885(12) 0.0377(9) Uani 1 1 d . . . . .
C72 C 0.92793(15) 1.0666(3) 0.66148(14) 0.0500(11) Uani 1 1 d . . . . .
H72 H 0.932917 1.130431 0.647389 0.060 Uiso 1 1 calc R . . . .
C73 C 0.89925(15) 1.0710(3) 0.68403(15) 0.0538(12) Uani 1 1 d . . . . .
H73 H 0.883771 1.136995 0.684169 0.065 Uiso 1 1 calc R . . . .
C74 C 0.89273(14) 0.9812(3) 0.70632(14) 0.0470(10) Uani 1 1 d . . . . .
H74 H 0.873377 0.986066 0.722340 0.056 Uiso 1 1 calc R . . . .
C75 C 0.91428(12) 0.8829(3) 0.70567(13) 0.0383(9) Uani 1 1 d . . . . .
C76 C 0.98289(14) 0.9620(3) 0.63566(14) 0.0468(10) Uani 1 1 d . . . . .
H76 H 0.977886 0.888764 0.620268 0.056 Uiso 1 1 calc R . . . .
C77 C 0.9721(2) 1.0452(4) 0.59519(19) 0.0852(17) Uani 1 1 d . . . . .
H77A H 0.937394 1.043363 0.571433 0.128 Uiso 1 1 calc GR . . . .
H77B H 0.991039 1.027940 0.578417 0.128 Uiso 1 1 calc GR . . . .
H77C H 0.980841 1.117509 0.609755 0.128 Uiso 1 1 calc GR . . . .
C78 C 1.03636(16) 0.9694(5) 0.67505(18) 0.0776(16) Uani 1 1 d . . . . .
H78A H 1.042614 1.040514 0.690919 0.116 Uiso 1 1 calc GR . . . .
H78B H 1.057132 0.959614 0.659632 0.116 Uiso 1 1 calc GR . . . .
H78C H 1.043470 0.912788 0.699744 0.116 Uiso 1 1 calc GR . . . .
C79 C 0.90863(14) 0.7850(3) 0.73282(14) 0.0463(10) Uani 1 1 d . . . . .
H79 H 0.926017 0.723425 0.727092 0.056 Uiso 1 1 calc R . . . .
C80 C 0.85693(17) 0.7503(5) 0.7138(2) 0.0863(18) Uani 1 1 d . . . . .
H80A H 0.838358 0.809336 0.718023 0.129 Uiso 1 1 calc GR . . . .
H80B H 0.855788 0.686670 0.732144 0.129 Uiso 1 1 calc GR . . . .
H80C H 0.842850 0.732132 0.678828 0.129 Uiso 1 1 calc GR . . . .
C81 C 0.93340(19) 0.8047(4) 0.78793(16) 0.0751(15) Uani 1 1 d . . . . .
H81A H 0.967335 0.825046 0.799375 0.113 Uiso 1 1 calc GR . . . .
H81B H 0.932127 0.738554 0.804744 0.113 Uiso 1 1 calc GR . . . .
H81C H 0.916712 0.863268 0.795245 0.113 Uiso 1 1 calc GR . . . .
C82 C 0.79527(11) 0.7850(3) 0.46023(11) 0.0272(7) Uani 1 1 d . . . . .
C83 C 0.72509(12) 0.7625(3) 0.38724(12) 0.0342(8) Uani 1 1 d . . . . .
H83 H 0.695618 0.732083 0.362698 0.041 Uiso 1 1 calc R . . . .
C84 C 0.74575(12) 0.8537(3) 0.38319(12) 0.0369(9) Uani 1 1 d . . . . .
H84 H 0.733509 0.900007 0.355326 0.044 Uiso 1 1 calc R . . . .
C85 C 0.74737(11) 0.6141(3) 0.44904(11) 0.0273(7) Uani 1 1 d . . . . .
C86 C 0.77629(12) 0.5285(3) 0.44807(12) 0.0325(8) Uani 1 1 d . . . . .
C87 C 0.76721(14) 0.4259(3) 0.46031(14) 0.0452(10) Uani 1 1 d . . . . .
H87 H 0.786327 0.366386 0.460147 0.054 Uiso 1 1 calc R . . . .
C88 C 0.73088(15) 0.4094(3) 0.47267(15) 0.0488(10) Uani 1 1 d . . . . .
H88 H 0.724879 0.338744 0.480619 0.059 Uiso 1 1 calc R . . . .
C89 C 0.70320(14) 0.4952(3) 0.47352(14) 0.0445(10) Uani 1 1 d . . . . .
H89 H 0.678295 0.482867 0.482187 0.053 Uiso 1 1 calc R . . . .
C90 C 0.71097(12) 0.5994(3) 0.46196(12) 0.0339(8) Uani 1 1 d . . . . .
C91 C 0.81546(12) 0.5450(3) 0.43282(13) 0.0382(9) Uani 1 1 d . . . . .
H91 H 0.824788 0.623144 0.438394 0.046 Uiso 1 1 calc R . . . .
C92 C 0.79597(18) 0.5239(5) 0.37845(17) 0.0842(18) Uani 1 1 d . . . . .
H92A H 0.787172 0.447349 0.371486 0.126 Uiso 1 1 calc GR . . . .
H92B H 0.820914 0.541772 0.369043 0.126 Uiso 1 1 calc GR . . . .
H92C H 0.767188 0.568779 0.359601 0.126 Uiso 1 1 calc GR . . . .
C93 C 0.86134(17) 0.4803(5) 0.4638(2) 0.094(2) Uani 1 1 d . . . . .
H93A H 0.871123 0.490280 0.498698 0.142 Uiso 1 1 calc GR . . . .
H93B H 0.887385 0.505498 0.457216 0.142 Uiso 1 1 calc GR . . . .
H93C H 0.855100 0.403452 0.455329 0.142 Uiso 1 1 calc GR . . . .
C94 C 0.67903(13) 0.6910(3) 0.46293(14) 0.0409(9) Uani 1 1 d . . . . .
H94 H 0.691246 0.760402 0.456230 0.049 Uiso 1 1 calc R . . . .
C95 C 0.62640(15) 0.6750(4) 0.42289(18) 0.0715(15) Uani 1 1 d . . . . .
H95A H 0.625246 0.670586 0.390702 0.107 Uiso 1 1 calc GR . . . .
H95B H 0.606680 0.736301 0.423170 0.107 Uiso 1 1 calc GR . . . .
H95C H 0.613608 0.607939 0.429189 0.107 Uiso 1 1 calc GR . . . .
C96 C 0.68127(16) 0.6997(4) 0.51330(16) 0.0588(12) Uani 1 1 d . . . . .
H96A H 0.667999 0.633705 0.519844 0.088 Uiso 1 1 calc GR . . . .
H96B H 0.662162 0.762227 0.513612 0.088 Uiso 1 1 calc GR . . . .
H96C H 0.715093 0.708895 0.538725 0.088 Uiso 1 1 calc GR . . . .
C97 C 0.82372(12) 0.9525(3) 0.43542(12) 0.0359(9) Uani 1 1 d . . . . .
C98 C 0.85282(14) 0.9419(3) 0.41273(14) 0.0460(10) Uani 1 1 d . . . . .
C99 C 0.88552(17) 1.0259(4) 0.41970(17) 0.0640(13) Uani 1 1 d . . . . .
H99 H 0.906007 1.021944 0.404912 0.077 Uiso 1 1 calc R . . . .
C100 C 0.88798(19) 1.1145(4) 0.44809(17) 0.0730(16) Uani 1 1 d . . . . .
H100 H 0.909637 1.171874 0.451801 0.088 Uiso 1 1 calc R . . . .
C101 C 0.85985(16) 1.1213(3) 0.47099(15) 0.0554(12) Uani 1 1 d . . . . .
H101 H 0.862995 1.182243 0.491033 0.066 Uiso 1 1 calc R . . . .
C102 C 0.82698(13) 1.0409(3) 0.46533(13) 0.0404(9) Uani 1 1 d . . . . .
C103 C 0.85069(16) 0.8443(4) 0.38181(15) 0.0517(11) Uani 1 1 d . . . . .
H103 H 0.829191 0.789071 0.385291 0.062 Uiso 1 1 calc R . . . .
C104 C 0.82808(19) 0.8751(4) 0.32742(16) 0.0740(15) Uani 1 1 d . . . . .
H10G H 0.795676 0.905485 0.316583 0.111 Uiso 1 1 calc GR . . . .
H10H H 0.825493 0.810486 0.307921 0.111 Uiso 1 1 calc GR . . . .
H10I H 0.848596 0.928878 0.322905 0.111 Uiso 1 1 calc GR . . . .
C105 C 0.90011(19) 0.7927(5) 0.39863(18) 0.0774(15) Uani 1 1 d . . . . .
H10J H 0.920969 0.842617 0.392555 0.116 Uiso 1 1 calc GR . . . .
H10K H 0.896255 0.725458 0.380308 0.116 Uiso 1 1 calc GR . . . .
H10L H 0.914974 0.776587 0.433870 0.116 Uiso 1 1 calc GR . . . .
C106 C 0.79495(13) 1.0478(3) 0.48980(14) 0.0443(10) Uani 1 1 d . . . . .
H106 H 0.792042 0.973388 0.500862 0.053 Uiso 1 1 calc R . . . .
C107 C 0.74375(16) 1.0875(4) 0.45386(17) 0.0694(14) Uani 1 1 d . . . . .
H10A H 0.745925 1.156597 0.439485 0.104 Uiso 1 1 calc GR . . . .
H10B H 0.725012 1.097327 0.471483 0.104 Uiso 1 1 calc GR . . . .
H10C H 0.727593 1.033981 0.427639 0.104 Uiso 1 1 calc GR . . . .
C108 C 0.81561(17) 1.1220(4) 0.53484(16) 0.0634(13) Uani 1 1 d . . . . .
H10D H 0.848635 1.098864 0.558067 0.095 Uiso 1 1 calc GR . . . .
H10E H 0.795085 1.118062 0.550789 0.095 Uiso 1 1 calc GR . . . .
H10F H 0.816340 1.196627 0.524512 0.095 Uiso 1 1 calc GR . . . .

loop_
_atom_site_aniso_label
_atom_site_aniso_U_11
_atom_site_aniso_U_22
_atom_site_aniso_U_33
_atom_site_aniso_U_23
_atom_site_aniso_U_13
_atom_site_aniso_U_12
Ga1 0.0455(2) 0.0457(3) 0.0538(3) -0.0188(2) 0.0362(2) -0.0174(2)
Ga2 0.0637(3) 0.0513(3) 0.0620(3) -0.0257(2) 0.0512(3) -0.0274(2)
N1 0.0315(14) 0.0304(16) 0.0330(15) -0.0047(13) 0.0209(13) -0.0034(13)
N2 0.0285(14) 0.0263(15) 0.0318(15) -0.0029(12) 0.0174(12) -0.0043(12)
N3 0.0272(13) 0.0284(15) 0.0277(14) -0.0032(12) 0.0169(12) -0.0036(12)
N4 0.0314(14) 0.0325(16) 0.0307(15) 0.0015(12) 0.0201(12) 0.0003(13)
N5 0.0270(14) 0.0260(15) 0.0337(15) 0.0036(12) 0.0190(12) -0.0021(12)
N6 0.0268(14) 0.0289(15) 0.0322(15) 0.0045(12) 0.0194(12) 0.0001(12)
C1 0.0254(16) 0.0261(18) 0.0244(16) 0.0009(13) 0.0134(14) -0.0010(14)
C2 0.0271(16) 0.038(2) 0.0354(18) -0.0008(16) 0.0206(15) 0.0002(16)
C3 0.0293(17) 0.036(2) 0.0350(19) 0.0006(15) 0.0207(16) -0.0031(16)
C4 0.0299(17) 0.0280(19) 0.0316(18) -0.0069(14) 0.0200(15) -0.0030(15)
C5 0.0319(18) 0.036(2) 0.0341(19) -0.0069(16) 0.0175(16) -0.0029(16)
C6 0.0354(19) 0.046(2) 0.038(2) -0.0110(18) 0.0148(17) -0.0042(18)
C7 0.045(2) 0.036(2) 0.053(2) -0.0132(19) 0.026(2) -0.0101(19)
C8 0.048(2) 0.027(2) 0.048(2) -0.0011(17) 0.0299(19) 0.0004(17)
C9 0.0391(19) 0.036(2) 0.0347(19) -0.0005(16) 0.0233(17) 0.0016(17)
C10 0.041(2) 0.042(2) 0.0337(19) -0.0005(17) 0.0115(17) -0.0024(18)
C11 0.057(3) 0.061(3) 0.042(2) 0.001(2) 0.022(2) -0.006(2)
C12 0.056(3) 0.061(3) 0.044(2) 0.005(2) 0.017(2) 0.012(2)
C13 0.061(3) 0.032(2) 0.035(2) 0.0036(17) 0.0158(19) 0.001(2)
C14 0.050(2) 0.066(3) 0.047(2) 0.003(2) 0.019(2) 0.008(2)
C15 0.119(4) 0.112(5) 0.041(3) 0.021(3) 0.045(3) 0.065(4)
C16 0.0353(18) 0.0254(18) 0.0347(19) -0.0024(15) 0.0236(16) -0.0049(15)
C17 0.0348(19) 0.034(2) 0.050(2) 0.0071(17) 0.0237(18) 0.0016(17)
C18 0.046(2) 0.032(2) 0.076(3) 0.005(2) 0.032(2) 0.0067(19)
C19 0.070(3) 0.038(3) 0.084(3) -0.019(2) 0.046(3) -0.003(2)
C20 0.063(3) 0.041(2) 0.055(3) -0.017(2) 0.029(2) -0.007(2)
C21 0.041(2) 0.034(2) 0.036(2) -0.0022(16) 0.0198(17) -0.0047(17)
C22 0.039(2) 0.037(2) 0.050(2) 0.0123(18) 0.0177(19) 0.0050(18)
C23 0.084(4) 0.072(4) 0.058(3) 0.010(3) 0.030(3) -0.013(3)
C24 0.035(3) 0.180(7) 0.083(4) -0.001(4) 0.017(3) 0.011(3)
C25 0.046(2) 0.038(2) 0.037(2) -0.0030(17) 0.0151(18) -0.0040(19)
C26 0.050(3) 0.064(4) 0.146(6) 0.031(4) 0.024(3) -0.002(3)
C27 0.090(4) 0.180(7) 0.122(5) 0.099(5) 0.061(4) 0.035(5)
C28 0.0278(16) 0.0244(18) 0.0278(17) 0.0005(14) 0.0136(14) -0.0021(14)
C29 0.0305(17) 0.036(2) 0.045(2) 0.0076(17) 0.0262(16) 0.0041(16)
C30 0.0313(18) 0.038(2) 0.040(2) 0.0077(16) 0.0223(16) -0.0024(16)
C31 0.0306(17) 0.0276(19) 0.039(2) 0.0081(15) 0.0217(16) 0.0044(15)
C32 0.0315(18) 0.036(2) 0.041(2) 0.0038(17) 0.0150(17) 0.0028(17)
C33 0.043(2) 0.050(3) 0.045(2) 0.011(2) 0.0198(19) 0.007(2)
C34 0.058(3) 0.040(2) 0.056(3) 0.021(2) 0.028(2) 0.019(2)
C35 0.063(3) 0.028(2) 0.062(3) 0.0041(19) 0.033(2) 0.002(2)
C36 0.046(2) 0.036(2) 0.042(2) 0.0036(17) 0.0266(18) 0.0015(18)
C37 0.046(2) 0.040(2) 0.042(2) 0.0009(18) 0.0089(19) -0.0005(19)
C38 0.080(3) 0.071(4) 0.078(4) -0.015(3) 0.039(3) -0.034(3)
C39 0.064(3) 0.070(3) 0.057(3) -0.011(2) 0.023(2) 0.005(3)
C40 0.095(3) 0.031(2) 0.049(3) -0.0023(19) 0.031(3) -0.006(2)
C41 0.162(6) 0.132(6) 0.089(4) -0.053(4) 0.095(5) -0.080(5)
C42 0.066(3) 0.058(3) 0.072(3) -0.018(3) 0.028(3) -0.003(3)
C43 0.0245(16) 0.0288(19) 0.0330(18) 0.0087(15) 0.0147(15) 0.0009(15)
C44 0.0316(18) 0.029(2) 0.040(2) 0.0046(16) 0.0179(16) -0.0018(16)
C45 0.044(2) 0.029(2) 0.053(2) 0.0089(17) 0.026(2) 0.0041(17)
C46 0.037(2) 0.048(3) 0.053(2) 0.020(2) 0.022(2) 0.0123(19)
C47 0.0318(19) 0.057(3) 0.036(2) 0.0113(19) 0.0087(17) 0.0047(19)
C48 0.0324(18) 0.040(2) 0.0316(19) 0.0002(16) 0.0175(16) -0.0061(17)
C49 0.040(2) 0.030(2) 0.051(2) -0.0051(18) 0.0111(19) -0.0027(18)
C50 0.041(2) 0.062(3) 0.092(4) -0.020(3) 0.023(3) -0.015(2)
C51 0.065(3) 0.050(3) 0.057(3) -0.009(2) 0.022(2) -0.011(2)
C52 0.041(2) 0.052(3) 0.0287(19) -0.0014(17) 0.0157(17) -0.0096(19)
C53 0.090(4) 0.062(3) 0.066(3) -0.019(2) 0.053(3) -0.025(3)
C54 0.061(3) 0.080(4) 0.067(3) -0.025(3) 0.036(3) -0.032(3)
Ga3 0.0314(2) 0.1187(5) 0.0299(2) 0.0194(3) 0.01413(19) 0.0162(3)
Ga4 0.0287(2) 0.1337(5) 0.0278(2) 0.0170(3) 0.01033(18) -0.0007(3)
N7 0.0242(14) 0.0385(17) 0.0228(14) 0.0045(12) 0.0068(12) -0.0002(13)
N8 0.0223(13) 0.0289(16) 0.0251(14) 0.0033(12) 0.0059(11) -0.0014(12)
N9 0.0292(14) 0.0311(17) 0.0247(14) 0.0032(12) 0.0059(12) -0.0064(13)
N10 0.0264(14) 0.0336(16) 0.0226(14) 0.0022(12) 0.0069(12) -0.0003(13)
N11 0.0257(14) 0.0260(15) 0.0226(14) -0.0016(11) 0.0067(12) 0.0024(12)
N12 0.0301(14) 0.0276(15) 0.0197(13) -0.0013(11) 0.0052(11) 0.0023(12)
C55 0.0250(16) 0.0255(18) 0.0241(16) -0.0007(13) 0.0112(14) -0.0010(14)
C56 0.0272(17) 0.037(2) 0.0245(17) 0.0026(15) 0.0038(14) 0.0049(16)
C57 0.0326(18) 0.034(2) 0.0251(17) -0.0024(15) 0.0046(15) 0.0007(16)
C58 0.0275(16) 0.0248(18) 0.0245(17) 0.0026(14) 0.0097(14) 0.0032(14)
C59 0.0314(18) 0.032(2) 0.0324(19) -0.0009(15) 0.0156(16) 0.0000(16)
C60 0.042(2) 0.039(2) 0.037(2) -0.0030(17) 0.0206(17) 0.0055(18)
C61 0.052(2) 0.030(2) 0.037(2) -0.0058(17) 0.0164(19) 0.0021(19)
C62 0.042(2) 0.027(2) 0.037(2) 0.0016(16) 0.0122(17) -0.0076(17)
C63 0.0293(17) 0.0303(19) 0.0251(17) 0.0045(14) 0.0064(15) 0.0013(15)
C64 0.042(2) 0.047(2) 0.058(3) -0.004(2) 0.033(2) -0.0084(19)
C65 0.062(3) 0.070(3) 0.075(3) 0.005(3) 0.047(3) -0.010(3)
C66 0.043(2) 0.088(4) 0.079(3) -0.005(3) 0.027(2) -0.017(3)
C67 0.0364(19) 0.039(2) 0.041(2) 0.0026(17) 0.0216(17) -0.0058(17)
C68 0.044(2) 0.116(5) 0.075(3) -0.013(3) 0.035(3) -0.022(3)
C69 0.077(3) 0.081(4) 0.053(3) 0.026(2) 0.042(3) 0.011(3)
C70 0.0321(18) 0.0275(19) 0.0255(17) -0.0029(14) 0.0058(15) 0.0016(15)
C71 0.039(2) 0.035(2) 0.0253(18) 0.0024(16) 0.0039(16) -0.0038(17)
C72 0.060(3) 0.026(2) 0.040(2) 0.0016(17) 0.005(2) 0.000(2)
C73 0.053(3) 0.042(3) 0.044(2) -0.011(2) 0.005(2) 0.016(2)
C74 0.042(2) 0.051(3) 0.039(2) -0.011(2) 0.0118(19) 0.006(2)
C75 0.0309(18) 0.041(2) 0.034(2) -0.0102(17) 0.0082(16) -0.0020(17)
C76 0.052(2) 0.040(2) 0.041(2) 0.0080(18) 0.017(2) -0.007(2)
C77 0.100(4) 0.086(4) 0.077(4) 0.043(3) 0.047(3) 0.010(3)
C78 0.058(3) 0.108(4) 0.064(3) 0.010(3) 0.026(3) -0.016(3)
C79 0.048(2) 0.048(3) 0.049(2) -0.008(2) 0.028(2) -0.009(2)
C80 0.062(3) 0.115(5) 0.082(4) 0.000(3) 0.034(3) -0.032(3)
C81 0.098(4) 0.071(3) 0.044(3) 0.001(2) 0.024(3) -0.015(3)
C82 0.0245(16) 0.0287(19) 0.0281(17) 0.0053(14) 0.0123(14) -0.0003(14)
C83 0.0285(17) 0.036(2) 0.0260(17) 0.0000(15) 0.0029(14) -0.0004(16)
C84 0.0366(19) 0.038(2) 0.0229(17) 0.0054(15) 0.0031(15) 0.0012(17)
C85 0.0274(16) 0.0254(18) 0.0250(17) 0.0017(14) 0.0092(14) -0.0021(14)
C86 0.0339(18) 0.032(2) 0.0283(18) 0.0032(15) 0.0124(15) 0.0028(16)
C87 0.052(2) 0.033(2) 0.052(2) 0.0023(18) 0.025(2) 0.0086(19)
C88 0.059(3) 0.030(2) 0.062(3) 0.0025(19) 0.032(2) -0.008(2)
C89 0.046(2) 0.038(2) 0.057(3) 0.0015(19) 0.031(2) -0.0068(19)
C90 0.0371(19) 0.032(2) 0.0346(19) -0.0019(16) 0.0190(16) -0.0037(16)
C91 0.0332(19) 0.049(2) 0.035(2) 0.0008(17) 0.0185(17) 0.0068(17)
C92 0.066(3) 0.143(5) 0.056(3) -0.033(3) 0.040(3) -0.022(3)
C93 0.055(3) 0.126(5) 0.115(5) 0.058(4) 0.051(3) 0.048(3)
C94 0.041(2) 0.037(2) 0.052(2) -0.0065(18) 0.0276(19) -0.0006(17)
C95 0.045(2) 0.083(4) 0.070(3) -0.022(3) 0.014(2) 0.016(3)
C96 0.062(3) 0.067(3) 0.061(3) -0.017(2) 0.041(2) 0.001(2)
C97 0.0337(19) 0.034(2) 0.0306(19) 0.0091(16) 0.0078(16) -0.0093(17)
C98 0.051(2) 0.049(3) 0.037(2) 0.0072(18) 0.0197(19) -0.012(2)
C99 0.069(3) 0.072(3) 0.061(3) 0.002(3) 0.039(3) -0.031(3)
C100 0.091(4) 0.067(3) 0.061(3) -0.006(3) 0.037(3) -0.048(3)
C101 0.072(3) 0.043(3) 0.046(2) -0.0011(19) 0.024(2) -0.019(2)
C102 0.043(2) 0.037(2) 0.0269(19) 0.0078(16) 0.0051(17) -0.0065(18)
C103 0.061(3) 0.052(3) 0.053(3) 0.004(2) 0.036(2) -0.004(2)
C104 0.089(4) 0.082(4) 0.048(3) -0.007(3) 0.030(3) -0.006(3)
C105 0.091(4) 0.095(4) 0.062(3) 0.010(3) 0.049(3) 0.014(3)
C106 0.044(2) 0.038(2) 0.040(2) 0.0005(17) 0.0113(19) -0.0011(18)
C107 0.061(3) 0.060(3) 0.064(3) -0.007(2) 0.011(2) 0.017(2)
C108 0.069(3) 0.066(3) 0.051(3) -0.013(2) 0.024(2) -0.013(3)

loop_
_atom_type_symbol
_atom_type_description
_atom_type_scat_dispersion_real
_atom_type_scat_dispersion_imag
_atom_type_scat_source
C C 0.0033 0.0016 'International Tables Vol C Tables 4.2.6.8 and 6.1.1.4'
H H 0.0000 0.0000 'International Tables Vol C Tables 4.2.6.8 and 6.1.1.4'
Ga Ga 0.2307 1.6083 'International Tables Vol C Tables 4.2.6.8 and 6.1.1.4'
N N 0.0061 0.0033 'International Tables Vol C Tables 4.2.6.8 and 6.1.1.4'

loop_
_geom_angle_atom_site_label_1
_geom_angle_atom_site_label_2
_geom_angle_atom_site_label_3
_geom_angle
_geom_angle_site_symmetry_1
_geom_angle_site_symmetry_3
_geom_angle_publ_flag
N4 Ga1 N1 80.51(11) . . ?
N4 Ga2 N1 80.95(11) . . ?
Ga2 N1 Ga1 97.92(11) . . ?
C1 N1 Ga1 132.8(2) . . ?
C1 N1 Ga2 128.9(2) . . ?
C1 N2 C3 110.7(3) . . ?
C1 N2 C16 125.6(3) . . ?
C3 N2 C16 123.7(3) . . ?
C1 N3 C2 110.7(3) . . ?
C1 N3 C4 122.7(3) . . ?
C2 N3 C4 125.7(3) . . ?
Ga1 N4 Ga2 100.62(12) . . ?
C28 N4 Ga1 131.6(2) . . ?
C28 N4 Ga2 127.8(2) . . ?
C28 N5 C43 125.1(3) . . ?
C30 N5 C28 110.4(3) . . ?
C30 N5 C43 124.4(3) . . ?
C28 N6 C31 122.9(3) . . ?
C29 N6 C28 110.5(3) . . ?
C29 N6 C31 126.4(3) . . ?
N1 C1 N2 128.8(3) . . ?
N1 C1 N3 128.1(3) . . ?
N3 C1 N2 103.1(3) . . ?
N3 C2 H2 126.1 . . ?
C3 C2 N3 107.9(3) . . ?
C3 C2 H2 126.1 . . ?
N2 C3 H3 126.2 . . ?
C2 C3 N2 107.7(3) . . ?
C2 C3 H3 126.2 . . ?
C5 C4 N3 117.5(3) . . ?
C9 C4 N3 119.2(3) . . ?
C9 C4 C5 123.3(3) . . ?
C4 C5 C10 122.8(3) . . ?
C6 C5 C4 116.4(3) . . ?
C6 C5 C10 120.8(3) . . ?
C5 C6 H6 119.3 . . ?
C7 C6 C5 121.5(3) . . ?
C7 C6 H6 119.3 . . ?
C6 C7 H7 119.6 . . ?
C6 C7 C8 120.8(4) . . ?
C8 C7 H7 119.6 . . ?
C7 C8 H8 119.8 . . ?
C7 C8 C9 120.3(3) . . ?
C9 C8 H8 119.8 . . ?
C4 C9 C8 117.7(3) . . ?
C4 C9 C13 121.4(3) . . ?
C8 C9 C13 120.9(3) . . ?
C5 C10 H10 107.3 . . ?
C5 C10 C11 112.5(3) . . ?
C5 C10 C12 111.3(3) . . ?
C11 C10 H10 107.3 . . ?
C11 C10 C12 110.9(3) . . ?
C12 C10 H10 107.3 . . ?
C10 C11 H11A 109.5 . . ?
C10 C11 H11B 109.5 . . ?
C10 C11 H11C 109.5 . . ?
H11A C11 H11B 109.5 . . ?
H11A C11 H11C 109.5 . . ?
H11B C11 H11C 109.5 . . ?
C10 C12 H12A 109.5 . . ?
C10 C12 H12B 109.5 . . ?
C10 C12 H12C 109.5 . . ?
H12A C12 H12B 109.5 . . ?
H12A C12 H12C 109.5 . . ?
H12B C12 H12C 109.5 . . ?
C9 C13 H13 107.6 . . ?
C9 C13 C14 112.2(3) . . ?
C9 C13 C15 111.5(4) . . ?
C14 C13 H13 107.6 . . ?
C14 C13 C15 110.1(3) . . ?
C15 C13 H13 107.6 . . ?
C13 C14 H14A 109.5 . . ?
C13 C14 H14B 109.5 . . ?
C13 C14 H14C 109.5 . . ?
H14A C14 H14B 109.5 . . ?
H14A C14 H14C 109.5 . . ?
H14B C14 H14C 109.5 . . ?
C13 C15 H15A 109.5 . . ?
C13 C15 H15B 109.5 . . ?
C13 C15 H15C 109.5 . . ?
H15A C15 H15B 109.5 . . ?
H15A C15 H15C 109.5 . . ?
H15B C15 H15C 109.5 . . ?
C17 C16 N2 119.1(3) . . ?
C21 C16 N2 118.9(3) . . ?
C21 C16 C17 122.0(3) . . ?
C16 C17 C22 121.1(3) . . ?
C18 C17 C16 117.7(3) . . ?
C18 C17 C22 121.3(3) . . ?
C17 C18 H18 119.6 . . ?
C19 C18 C17 120.8(4) . . ?
C19 C18 H18 119.6 . . ?
C18 C19 H19 119.5 . . ?
C18 C19 C20 121.0(4) . . ?
C20 C19 H19 119.5 . . ?
C19 C20 H20 119.7 . . ?
C19 C20 C21 120.6(4) . . ?
C21 C20 H20 119.7 . . ?
C16 C21 C25 122.3(3) . . ?
C20 C21 C16 117.9(3) . . ?
C20 C21 C25 119.8(3) . . ?
C17 C22 H22 107.3 . . ?
C17 C22 C24 111.8(4) . . ?
C23 C22 C17 111.9(3) . . ?
C23 C22 H22 107.3 . . ?
C23 C22 C24 110.9(4) . . ?
C24 C22 H22 107.3 . . ?
C22 C23 H23A 109.5 . . ?
C22 C23 H23B 109.5 . . ?
C22 C23 H23C 109.5 . . ?
H23A C23 H23B 109.5 . . ?
H23A C23 H23C 109.5 . . ?
H23B C23 H23C 109.5 . . ?
C22 C24 H24A 109.5 . . ?
C22 C24 H24B 109.5 . . ?
C22 C24 H24C 109.5 . . ?
H24A C24 H24B 109.5 . . ?
H24A C24 H24C 109.5 . . ?
H24B C24 H24C 109.5 . . ?
C21 C25 H25 107.5 . . ?
C21 C25 C27 111.6(4) . . ?
C26 C25 C21 113.1(3) . . ?
C26 C25 H25 107.5 . . ?
C26 C25 C27 109.5(4) . . ?
C27 C25 H25 107.5 . . ?
C25 C26 H26A 109.5 . . ?
C25 C26 H26B 109.5 . . ?
C25 C26 H26C 109.5 . . ?
H26A C26 H26B 109.5 . . ?
H26A C26 H26C 109.5 . . ?
H26B C26 H26C 109.5 . . ?
C25 C27 H27A 109.5 . . ?
C25 C27 H27B 109.5 . . ?
C25 C27 H27C 109.5 . . ?
H27A C27 H27B 109.5 . . ?
H27A C27 H27C 109.5 . . ?
H27B C27 H27C 109.5 . . ?
N4 C28 N5 127.9(3) . . ?
N4 C28 N6 128.7(3) . . ?
N6 C28 N5 103.3(3) . . ?
N6 C29 H29 126.0 . . ?
C30 C29 N6 108.0(3) . . ?
C30 C29 H29 126.0 . . ?
N5 C30 H30 126.2 . . ?
C29 C30 N5 107.6(3) . . ?
C29 C30 H30 126.2 . . ?
C32 C31 N6 118.1(3) . . ?
C32 C31 C36 123.0(3) . . ?
C36 C31 N6 118.9(3) . . ?
C31 C32 C37 122.0(3) . . ?
C33 C32 C31 117.1(4) . . ?
C33 C32 C37 120.9(3) . . ?
C32 C33 H33 119.4 . . ?
C34 C33 C32 121.2(4) . . ?
C34 C33 H33 119.4 . . ?
C33 C34 H34 119.8 . . ?
C35 C34 C33 120.5(4) . . ?
C35 C34 H34 119.8 . . ?
C34 C35 H35 119.4 . . ?
C34 C35 C36 121.2(4) . . ?
C36 C35 H35 119.4 . . ?
C31 C36 C40 122.2(3) . . ?
C35 C36 C31 117.1(3) . . ?
C35 C36 C40 120.6(4) . . ?
C32 C37 H37 107.5 . . ?
C32 C37 C38 110.2(4) . . ?
C32 C37 C39 113.2(4) . . ?
C38 C37 H37 107.5 . . ?
C39 C37 H37 107.5 . . ?
C39 C37 C38 110.7(4) . . ?
C37 C38 H38A 109.5 . . ?
C37 C38 H38B 109.5 . . ?
C37 C38 H38C 109.5 . . ?
H38A C38 H38B 109.5 . . ?
H38A C38 H38C 109.5 . . ?
H38B C38 H38C 109.5 . . ?
C37 C39 H39A 109.5 . . ?
C37 C39 H39B 109.5 . . ?
C37 C39 H39C 109.5 . . ?
H39A C39 H39B 109.5 . . ?
H39A C39 H39C 109.5 . . ?
H39B C39 H39C 109.5 . . ?
C36 C40 H40 107.9 . . ?
C36 C40 C41 109.9(4) . . ?
C36 C40 C42 113.1(4) . . ?
C41 C40 H40 107.9 . . ?
C42 C40 H40 107.9 . . ?
C42 C40 C41 110.1(4) . . ?
C40 C41 H41A 109.5 . . ?
C40 C41 H41B 109.5 . . ?
C40 C41 H41C 109.5 . . ?
H41A C41 H41B 109.5 . . ?
H41A C41 H41C 109.5 . . ?
H41B C41 H41C 109.5 . . ?
C40 C42 H42A 109.5 . . ?
C40 C42 H42B 109.5 . . ?
C40 C42 H42C 109.5 . . ?
H42A C42 H42B 109.5 . . ?
H42A C42 H42C 109.5 . . ?
H42B C42 H42C 109.5 . . ?
C44 C43 N5 119.2(3) . . ?
C48 C43 N5 118.1(3) . . ?
C48 C43 C44 122.6(3) . . ?
C43 C44 C49 121.5(3) . . ?
C45 C44 C43 117.4(3) . . ?
C45 C44 C49 121.1(3) . . ?
C44 C45 H45 119.6 . . ?
C46 C45 C44 120.9(4) . . ?
C46 C45 H45 119.6 . . ?
C45 C46 H46 119.7 . . ?
C45 C46 C47 120.7(4) . . ?
C47 C46 H46 119.7 . . ?
C46 C47 H47 119.5 . . ?
C46 C47 C48 121.0(3) . . ?
C48 C47 H47 119.5 . . ?
C43 C48 C47 117.0(3) . . ?
C43 C48 C52 121.5(3) . . ?
C47 C48 C52 121.4(3) . . ?
C44 C49 H49 107.5 . . ?
C44 C49 C50 110.8(3) . . ?
C44 C49 C51 112.6(3) . . ?
C50 C49 H49 107.5 . . ?
C51 C49 H49 107.5 . . ?
C51 C49 C50 110.5(3) . . ?
C49 C50 H50A 109.5 . . ?
C49 C50 H50B 109.5 . . ?
C49 C50 H50C 109.5 . . ?
H50A C50 H50B 109.5 . . ?
H50A C50 H50C 109.5 . . ?
H50B C50 H50C 109.5 . . ?
C49 C51 H51A 109.5 . . ?
C49 C51 H51B 109.5 . . ?
C49 C51 H51C 109.5 . . ?
H51A C51 H51B 109.5 . . ?
H51A C51 H51C 109.5 . . ?
H51B C51 H51C 109.5 . . ?
C48 C52 H52 107.1 . . ?
C48 C52 C54 111.0(3) . . ?
C53 C52 C48 113.1(3) . . ?
C53 C52 H52 107.1 . . ?
C53 C52 C54 111.1(3) . . ?
C54 C52 H52 107.1 . . ?
C52 C53 H53A 109.5 . . ?
C52 C53 H53B 109.5 . . ?
C52 C53 H53C 109.5 . . ?
H53A C53 H53B 109.5 . . ?
H53A C53 H53C 109.5 . . ?
H53B C53 H53C 109.5 . . ?
C52 C54 H54A 109.5 . . ?
C52 C54 H54B 109.5 . . ?
C52 C54 H54C 109.5 . . ?
H54A C54 H54B 109.5 . . ?
H54A C54 H54C 109.5 . . ?
H54B C54 H54C 109.5 . . ?
N10 Ga3 N7 82.20(11) . . ?
N10 Ga4 N7 82.40(11) . . ?
Ga4 N7 Ga3 97.64(10) . . ?
C82 N7 Ga3 131.6(2) . . ?
C82 N7 Ga4 130.7(2) . . ?
C82 N8 C83 110.7(3) . . ?
C82 N8 C85 125.2(2) . . ?
C83 N8 C85 123.3(3) . . ?
C82 N9 C84 110.6(3) . . ?
C82 N9 C97 124.6(3) . . ?
C84 N9 C97 124.4(3) . . ?
Ga4 N10 Ga3 97.72(11) . . ?
C55 N10 Ga3 133.4(2) . . ?
C55 N10 Ga4 128.9(2) . . ?
C55 N11 C56 110.5(3) . . ?
C55 N11 C58 126.2(2) . . ?
C56 N11 C58 123.3(3) . . ?
C55 N12 C70 123.3(2) . . ?
C57 N12 C55 110.4(3) . . ?
C57 N12 C70 126.0(3) . . ?
N10 C55 N11 127.6(3) . . ?
N10 C55 N12 128.9(3) . . ?
N11 C55 N12 103.5(2) . . ?
N11 C56 H56 126.1 . . ?
C57 C56 N11 107.8(3) . . ?
C57 C56 H56 126.1 . . ?
N12 C57 H57 126.1 . . ?
C56 C57 N12 107.9(3) . . ?
C56 C57 H57 126.1 . . ?
C59 C58 N11 118.3(3) . . ?
C59 C58 C63 122.9(3) . . ?
C63 C58 N11 118.7(3) . . ?
C58 C59 C64 122.2(3) . . ?
C60 C59 C58 117.3(3) . . ?
C60 C59 C64 120.5(3) . . ?
C59 C60 H60 119.4 . . ?
C61 C60 C59 121.2(4) . . ?
C61 C60 H60 119.4 . . ?
C60 C61 H61 119.7 . . ?
C60 C61 C62 120.5(3) . . ?
C62 C61 H61 119.7 . . ?
C61 C62 H62 119.4 . . ?
C61 C62 C63 121.2(3) . . ?
C63 C62 H62 119.4 . . ?
C58 C63 C67 121.2(3) . . ?
C62 C63 C58 116.7(3) . . ?
C62 C63 C67 122.0(3) . . ?
C59 C64 H64 107.9 . . ?
C59 C64 C65 111.5(3) . . ?
C59 C64 C66 111.9(3) . . ?
C65 C64 H64 107.9 . . ?
C66 C64 H64 107.9 . . ?
C66 C64 C65 109.7(4) . . ?
C64 C65 H65A 109.5 . . ?
C64 C65 H65B 109.5 . . ?
C64 C65 H65C 109.5 . . ?
H65A C65 H65B 109.5 . . ?
H65A C65 H65C 109.5 . . ?
H65B C65 H65C 109.5 . . ?
C64 C66 H66A 109.5 . . ?
C64 C66 H66B 109.5 . . ?
C64 C66 H66C 109.5 . . ?
H66A C66 H66B 109.5 . . ?
H66A C66 H66C 109.5 . . ?
H66B C66 H66C 109.5 . . ?
C63 C67 H67 107.7 . . ?
C63 C67 C68 112.6(3) . . ?
C63 C67 C69 110.8(3) . . ?
C68 C67 H67 107.7 . . ?
C69 C67 H67 107.7 . . ?
C69 C67 C68 110.2(4) . . ?
C67 C68 H68A 109.5 . . ?
C67 C68 H68B 109.5 . . ?
C67 C68 H68C 109.5 . . ?
H68A C68 H68B 109.5 . . ?
H68A C68 H68C 109.5 . . ?
H68B C68 H68C 109.5 . . ?
C67 C69 H69A 109.5 . . ?
C67 C69 H69B 109.5 . . ?
C67 C69 H69C 109.5 . . ?
H69A C69 H69B 109.5 . . ?
H69A C69 H69C 109.5 . . ?
H69B C69 H69C 109.5 . . ?
C71 C70 N12 118.2(3) . . ?
C75 C70 N12 118.5(3) . . ?
C75 C70 C71 123.2(3) . . ?
C70 C71 C76 120.6(3) . . ?
C72 C71 C70 116.1(4) . . ?
C72 C71 C76 123.2(4) . . ?
C71 C72 H72 119.3 . . ?
C73 C72 C71 121.5(4) . . ?
C73 C72 H72 119.3 . . ?
C72 C73 H73 119.6 . . ?
C74 C73 C72 120.8(4) . . ?
C74 C73 H73 119.6 . . ?
C73 C74 H74 119.7 . . ?
C73 C74 C75 120.6(4) . . ?
C75 C74 H74 119.7 . . ?
C70 C75 C74 117.7(4) . . ?
C70 C75 C79 122.4(3) . . ?
C74 C75 C79 119.9(4) . . ?
C71 C76 H76 107.2 . . ?
C71 C76 C77 114.1(4) . . ?
C71 C76 C78 110.7(3) . . ?
C77 C76 H76 107.2 . . ?
C77 C76 C78 110.0(4) . . ?
C78 C76 H76 107.2 . . ?
C76 C77 H77A 109.5 . . ?
C76 C77 H77B 109.5 . . ?
C76 C77 H77C 109.5 . . ?
H77A C77 H77B 109.5 . . ?
H77A C77 H77C 109.5 . . ?
H77B C77 H77C 109.5 . . ?
C76 C78 H78A 109.5 . . ?
C76 C78 H78B 109.5 . . ?
C76 C78 H78C 109.5 . . ?
H78A C78 H78B 109.5 . . ?
H78A C78 H78C 109.5 . . ?
H78B C78 H78C 109.5 . . ?
C75 C79 H79 106.9 . . ?
C80 C79 C75 113.4(4) . . ?
C80 C79 H79 106.9 . . ?
C80 C79 C81 111.4(4) . . ?
C81 C79 C75 111.0(3) . . ?
C81 C79 H79 106.9 . . ?
C79 C80 H80A 109.5 . . ?
C79 C80 H80B 109.5 . . ?
C79 C80 H80C 109.5 . . ?
H80A C80 H80B 109.5 . . ?
H80A C80 H80C 109.5 . . ?
H80B C80 H80C 109.5 . . ?
C79 C81 H81A 109.5 . . ?
C79 C81 H81B 109.5 . . ?
C79 C81 H81C 109.5 . . ?
H81A C81 H81B 109.5 . . ?
H81A C81 H81C 109.5 . . ?
H81B C81 H81C 109.5 . . ?
N7 C82 N8 128.5(3) . . ?
N7 C82 N9 128.4(3) . . ?
N8 C82 N9 103.1(2) . . ?
N8 C83 H83 126.1 . . ?
C84 C83 N8 107.8(3) . . ?
C84 C83 H83 126.1 . . ?
N9 C84 H84 126.1 . . ?
C83 C84 N9 107.8(3) . . ?
C83 C84 H84 126.1 . . ?
C86 C85 N8 118.4(3) . . ?
C90 C85 N8 119.2(3) . . ?
C90 C85 C86 122.3(3) . . ?
C85 C86 C91 121.9(3) . . ?
C87 C86 C85 117.7(3) . . ?
C87 C86 C91 120.4(3) . . ?
C86 C87 H87 119.6 . . ?
C88 C87 C86 120.9(4) . . ?
C88 C87 H87 119.6 . . ?
C87 C88 H88 119.9 . . ?
C87 C88 C89 120.1(4) . . ?
C89 C88 H88 119.9 . . ?
C88 C89 H89 119.3 . . ?
C88 C89 C90 121.3(4) . . ?
C90 C89 H89 119.3 . . ?
C85 C90 C89 117.7(3) . . ?
C85 C90 C94 123.1(3) . . ?
C89 C90 C94 119.2(3) . . ?
C86 C91 H91 106.8 . . ?
C92 C91 C86 111.2(3) . . ?
C92 C91 H91 106.8 . . ?
C92 C91 C93 111.7(4) . . ?
C93 C91 C86 113.2(3) . . ?
C93 C91 H91 106.8 . . ?
C91 C92 H92A 109.5 . . ?
C91 C92 H92B 109.5 . . ?
C91 C92 H92C 109.5 . . ?
H92A C92 H92B 109.5 . . ?
H92A C92 H92C 109.5 . . ?
H92B C92 H92C 109.5 . . ?
C91 C93 H93A 109.5 . . ?
C91 C93 H93B 109.5 . . ?
C91 C93 H93C 109.5 . . ?
H93A C93 H93B 109.5 . . ?
H93A C93 H93C 109.5 . . ?
H93B C93 H93C 109.5 . . ?
C90 C94 H94 108.3 . . ?
C90 C94 C95 110.7(3) . . ?
C90 C94 C96 111.1(3) . . ?
C95 C94 H94 108.3 . . ?
C96 C94 H94 108.3 . . ?
C96 C94 C95 110.0(4) . . ?
C94 C95 H95A 109.5 . . ?
C94 C95 H95B 109.5 . . ?
C94 C95 H95C 109.5 . . ?
H95A C95 H95B 109.5 . . ?
H95A C95 H95C 109.5 . . ?
H95B C95 H95C 109.5 . . ?
C94 C96 H96A 109.5 . . ?
C94 C96 H96B 109.5 . . ?
C94 C96 H96C 109.5 . . ?
H96A C96 H96B 109.5 . . ?
H96A C96 H96C 109.5 . . ?
H96B C96 H96C 109.5 . . ?
C98 C97 N9 118.2(3) . . ?
C98 C97 C102 122.9(3) . . ?
C102 C97 N9 118.9(3) . . ?
C97 C98 C99 117.2(4) . . ?
C97 C98 C103 123.1(3) . . ?
C99 C98 C103 119.7(4) . . ?
C98 C99 H99 120.0 . . ?
C100 C99 C98 120.0(4) . . ?
C100 C99 H99 120.0 . . ?
C99 C100 H100 119.3 . . ?
C101 C100 C99 121.4(4) . . ?
C101 C100 H100 119.3 . . ?
C100 C101 H101 119.5 . . ?
C100 C101 C102 120.9(4) . . ?
C102 C101 H101 119.5 . . ?
C97 C102 C106 120.9(3) . . ?
C101 C102 C97 117.4(4) . . ?
C101 C102 C106 121.7(4) . . ?
C98 C103 H103 107.7 . . ?
C98 C103 C104 110.6(4) . . ?
C104 C103 H103 107.7 . . ?
C105 C103 C98 112.7(4) . . ?
C105 C103 H103 107.7 . . ?
C105 C103 C104 110.1(4) . . ?
C103 C104 H10G 109.5 . . ?
C103 C104 H10H 109.5 . . ?
C103 C104 H10I 109.5 . . ?
H10G C104 H10H 109.5 . . ?
H10G C104 H10I 109.5 . . ?
H10H C104 H10I 109.5 . . ?
C103 C105 H10J 109.5 . . ?
C103 C105 H10K 109.5 . . ?
C103 C105 H10L 109.5 . . ?
H10J C105 H10K 109.5 . . ?
H10J C105 H10L 109.5 . . ?
H10K C105 H10L 109.5 . . ?
C102 C106 H106 107.9 . . ?
C102 C106 C107 111.6(3) . . ?
C102 C106 C108 113.1(3) . . ?
C107 C106 H106 107.9 . . ?
C108 C106 H106 107.9 . . ?
C108 C106 C107 108.1(4) . . ?
C106 C107 H10A 109.5 . . ?
C106 C107 H10B 109.5 . . ?
C106 C107 H10C 109.5 . . ?
H10A C107 H10B 109.5 . . ?
H10A C107 H10C 109.5 . . ?
H10B C107 H10C 109.5 . . ?
C106 C108 H10D 109.5 . . ?
C106 C108 H10E 109.5 . . ?
C106 C108 H10F 109.5 . . ?
H10D C108 H10E 109.5 . . ?
H10D C108 H10F 109.5 . . ?
H10E C108 H10F 109.5 . . ?

loop_
_geom_bond_atom_site_label_1
_geom_bond_atom_site_label_2
_geom_bond_distance
_geom_bond_site_symmetry_2
_geom_bond_publ_flag
Ga1 N1 2.067(3) . ?
Ga1 N4 2.009(3) . ?
Ga2 N1 2.041(3) . ?
Ga2 N4 2.018(3) . ?
N1 C1 1.284(4) . ?
N2 C1 1.395(4) . ?
N2 C3 1.397(4) . ?
N2 C16 1.429(4) . ?
N3 C1 1.394(4) . ?
N3 C2 1.395(4) . ?
N3 C4 1.436(4) . ?
N4 C28 1.288(4) . ?
N5 C28 1.397(4) . ?
N5 C30 1.389(4) . ?
N5 C43 1.439(4) . ?
N6 C28 1.388(4) . ?
N6 C29 1.388(4) . ?
N6 C31 1.441(4) . ?
C2 H2 0.9500 . ?
C2 C3 1.331(5) . ?
C3 H3 0.9500 . ?
C4 C5 1.405(4) . ?
C4 C9 1.395(5) . ?
C5 C6 1.398(5) . ?
C5 C10 1.514(5) . ?
C6 H6 0.9500 . ?
C6 C7 1.377(5) . ?
C7 H7 0.9500 . ?
C7 C8 1.383(5) . ?
C8 H8 0.9500 . ?
C8 C9 1.396(5) . ?
C9 C13 1.520(5) . ?
C10 H10 1.0000 . ?
C10 C11 1.524(5) . ?
C10 C12 1.532(5) . ?
C11 H11A 0.9800 . ?
C11 H11B 0.9800 . ?
C11 H11C 0.9800 . ?
C12 H12A 0.9800 . ?
C12 H12B 0.9800 . ?
C12 H12C 0.9800 . ?
C13 H13 1.0000 . ?
C13 C14 1.520(5) . ?
C13 C15 1.523(6) . ?
C14 H14A 0.9800 . ?
C14 H14B 0.9800 . ?
C14 H14C 0.9800 . ?
C15 H15A 0.9800 . ?
C15 H15B 0.9800 . ?
C15 H15C 0.9800 . ?
C16 C17 1.407(5) . ?
C16 C21 1.393(5) . ?
C17 C18 1.389(5) . ?
C17 C22 1.518(5) . ?
C18 H18 0.9500 . ?
C18 C19 1.373(6) . ?
C19 H19 0.9500 . ?
C19 C20 1.375(6) . ?
C20 H20 0.9500 . ?
C20 C21 1.393(5) . ?
C21 C25 1.521(5) . ?
C22 H22 1.0000 . ?
C22 C23 1.516(6) . ?
C22 C24 1.529(6) . ?
C23 H23A 0.9800 . ?
C23 H23B 0.9800 . ?
C23 H23C 0.9800 . ?
C24 H24A 0.9800 . ?
C24 H24B 0.9800 . ?
C24 H24C 0.9800 . ?
C25 H25 1.0000 . ?
C25 C26 1.485(6) . ?
C25 C27 1.522(6) . ?
C26 H26A 0.9800 . ?
C26 H26B 0.9800 . ?
C26 H26C 0.9800 . ?
C27 H27A 0.9800 . ?
C27 H27B 0.9800 . ?
C27 H27C 0.9800 . ?
C29 H29 0.9500 . ?
C29 C30 1.335(5) . ?
C30 H30 0.9500 . ?
C31 C32 1.397(5) . ?
C31 C36 1.397(5) . ?
C32 C33 1.394(5) . ?
C32 C37 1.519(5) . ?
C33 H33 0.9500 . ?
C33 C34 1.375(6) . ?
C34 H34 0.9500 . ?
C34 C35 1.374(6) . ?
C35 H35 0.9500 . ?
C35 C36 1.393(5) . ?
C36 C40 1.511(5) . ?
C37 H37 1.0000 . ?
C37 C38 1.536(6) . ?
C37 C39 1.531(6) . ?
C38 H38A 0.9800 . ?
C38 H38B 0.9800 . ?
C38 H38C 0.9800 . ?
C39 H39A 0.9800 . ?
C39 H39B 0.9800 . ?
C39 H39C 0.9800 . ?
C40 H40 1.0000 . ?
C40 C41 1.531(7) . ?
C40 C42 1.524(6) . ?
C41 H41A 0.9800 . ?
C41 H41B 0.9800 . ?
C41 H41C 0.9800 . ?
C42 H42A 0.9800 . ?
C42 H42B 0.9800 . ?
C42 H42C 0.9800 . ?
C43 C44 1.397(5) . ?
C43 C48 1.396(4) . ?
C44 C45 1.394(5) . ?
C44 C49 1.517(5) . ?
C45 H45 0.9500 . ?
C45 C46 1.371(5) . ?
C46 H46 0.9500 . ?
C46 C47 1.375(6) . ?
C47 H47 0.9500 . ?
C47 C48 1.399(5) . ?
C48 C52 1.519(5) . ?
C49 H49 1.0000 . ?
C49 C50 1.530(6) . ?
C49 C51 1.530(6) . ?
C50 H50A 0.9800 . ?
C50 H50B 0.9800 . ?
C50 H50C 0.9800 . ?
C51 H51A 0.9800 . ?
C51 H51B 0.9800 . ?
C51 H51C 0.9800 . ?
C52 H52 1.0000 . ?
C52 C53 1.512(5) . ?
C52 C54 1.529(5) . ?
C53 H53A 0.9800 . ?
C53 H53B 0.9800 . ?
C53 H53C 0.9800 . ?
C54 H54A 0.9800 . ?
C54 H54B 0.9800 . ?
C54 H54C 0.9800 . ?
Ga3 N7 2.015(3) . ?
Ga3 N10 2.014(3) . ?
Ga4 N7 2.012(3) . ?
Ga4 N10 2.009(3) . ?
N7 C82 1.283(4) . ?
N8 C82 1.396(4) . ?
N8 C83 1.397(4) . ?
N8 C85 1.440(4) . ?
N9 C82 1.397(4) . ?
N9 C84 1.398(4) . ?
N9 C97 1.442(4) . ?
N10 C55 1.287(4) . ?
N11 C55 1.394(4) . ?
N11 C56 1.394(4) . ?
N11 C58 1.436(4) . ?
N12 C55 1.396(4) . ?
N12 C57 1.393(4) . ?
N12 C70 1.436(4) . ?
C56 H56 0.9500 . ?
C56 C57 1.337(5) . ?
C57 H57 0.9500 . ?
C58 C59 1.398(5) . ?
C58 C63 1.400(5) . ?
C59 C60 1.394(5) . ?
C59 C64 1.510(5) . ?
C60 H60 0.9500 . ?
C60 C61 1.367(5) . ?
C61 H61 0.9500 . ?
C61 C62 1.383(5) . ?
C62 H62 0.9500 . ?
C62 C63 1.397(5) . ?
C63 C67 1.508(5) . ?
C64 H64 1.0000 . ?
C64 C65 1.540(6) . ?
C64 C66 1.525(6) . ?
C65 H65A 0.9800 . ?
C65 H65B 0.9800 . ?
C65 H65C 0.9800 . ?
C66 H66A 0.9800 . ?
C66 H66B 0.9800 . ?
C66 H66C 0.9800 . ?
C67 H67 1.0000 . ?
C67 C68 1.525(5) . ?
C67 C69 1.524(5) . ?
C68 H68A 0.9800 . ?
C68 H68B 0.9800 . ?
C68 H68C 0.9800 . ?
C69 H69A 0.9800 . ?
C69 H69B 0.9800 . ?
C69 H69C 0.9800 . ?
C70 C71 1.404(5) . ?
C70 C75 1.389(5) . ?
C71 C72 1.401(5) . ?
C71 C76 1.514(5) . ?
C72 H72 0.9500 . ?
C72 C73 1.375(6) . ?
C73 H73 0.9500 . ?
C73 C74 1.372(6) . ?
C74 H74 0.9500 . ?
C74 C75 1.395(5) . ?
C75 C79 1.530(5) . ?
C76 H76 1.0000 . ?
C76 C77 1.527(5) . ?
C76 C78 1.535(6) . ?
C77 H77A 0.9800 . ?
C77 H77B 0.9800 . ?
C77 H77C 0.9800 . ?
C78 H78A 0.9800 . ?
C78 H78B 0.9800 . ?
C78 H78C 0.9800 . ?
C79 H79 1.0000 . ?
C79 C80 1.499(6) . ?
C79 C81 1.519(6) . ?
C80 H80A 0.9800 . ?
C80 H80B 0.9800 . ?
C80 H80C 0.9800 . ?
C81 H81A 0.9800 . ?
C81 H81B 0.9800 . ?
C81 H81C 0.9800 . ?
C83 H83 0.9500 . ?
C83 C84 1.335(5) . ?
C84 H84 0.9500 . ?
C85 C86 1.402(5) . ?
C85 C90 1.388(5) . ?
C86 C87 1.391(5) . ?
C86 C91 1.523(5) . ?
C87 H87 0.9500 . ?
C87 C88 1.377(5) . ?
C88 H88 0.9500 . ?
C88 C89 1.378(5) . ?
C89 H89 0.9500 . ?
C89 C90 1.388(5) . ?
C90 C94 1.521(5) . ?
C91 H91 1.0000 . ?
C91 C92 1.513(5) . ?
C91 C93 1.520(5) . ?
C92 H92A 0.9800 . ?
C92 H92B 0.9800 . ?
C92 H92C 0.9800 . ?
C93 H93A 0.9800 . ?
C93 H93B 0.9800 . ?
C93 H93C 0.9800 . ?
C94 H94 1.0000 . ?
C94 C95 1.532(5) . ?
C94 C96 1.529(5) . ?
C95 H95A 0.9800 . ?
C95 H95B 0.9800 . ?
C95 H95C 0.9800 . ?
C96 H96A 0.9800 . ?
C96 H96B 0.9800 . ?
C96 H96C 0.9800 . ?
C97 C98 1.396(5) . ?
C97 C102 1.403(5) . ?
C98 C99 1.401(5) . ?
C98 C103 1.521(6) . ?
C99 H99 0.9500 . ?
C99 C100 1.382(7) . ?
C100 H100 0.9500 . ?
C100 C101 1.371(7) . ?
C101 H101 0.9500 . ?
C101 C102 1.381(5) . ?
C102 C106 1.519(6) . ?
C103 H103 1.0000 . ?
C103 C104 1.530(6) . ?
C103 C105 1.519(6) . ?
C104 H10G 0.9800 . ?
C104 H10H 0.9800 . ?
C104 H10I 0.9800 . ?
C105 H10J 0.9800 . ?
C105 H10K 0.9800 . ?
C105 H10L 0.9800 . ?
C106 H106 1.0000 . ?
C106 C107 1.534(5) . ?
C106 C108 1.530(5) . ?
C107 H10A 0.9800 . ?
C107 H10B 0.9800 . ?
C107 H10C 0.9800 . ?
C108 H10D 0.9800 . ?
C108 H10E 0.9800 . ?
C108 H10F 0.9800 . ?

loop_
_geom_torsion_atom_site_label_1
_geom_torsion_atom_site_label_2
_geom_torsion_atom_site_label_3
_geom_torsion_atom_site_label_4
_geom_torsion
_geom_torsion_site_symmetry_1
_geom_torsion_site_symmetry_2
_geom_torsion_site_symmetry_3
_geom_torsion_site_symmetry_4
_geom_torsion_publ_flag
Ga1 N1 C1 N2 -166.4(2) . . . . ?
Ga1 N1 C1 N3 13.1(5) . . . . ?
Ga1 N4 C28 N5 -70.5(4) . . . . ?
Ga1 N4 C28 N6 110.5(4) . . . . ?
Ga2 N1 C1 N2 21.2(5) . . . . ?
Ga2 N1 C1 N3 -159.3(2) . . . . ?
Ga2 N4 C28 N5 108.7(4) . . . . ?
Ga2 N4 C28 N6 -70.3(4) . . . . ?
N2 C16 C17 C18 177.5(3) . . . . ?
N2 C16 C17 C22 -1.8(5) . . . . ?
N2 C16 C21 C20 -177.0(3) . . . . ?
N2 C16 C21 C25 5.2(5) . . . . ?
N3 C2 C3 N2 0.5(4) . . . . ?
N3 C4 C5 C6 176.9(3) . . . . ?
N3 C4 C5 C10 -2.3(5) . . . . ?
N3 C4 C9 C8 -175.7(3) . . . . ?
N3 C4 C9 C13 4.3(5) . . . . ?
N5 C43 C44 C45 173.3(3) . . . . ?
N5 C43 C44 C49 -6.4(5) . . . . ?
N5 C43 C48 C47 -173.3(3) . . . . ?
N5 C43 C48 C52 8.5(5) . . . . ?
N6 C29 C30 N5 -0.1(4) . . . . ?
N6 C31 C32 C33 179.2(3) . . . . ?
N6 C31 C32 C37 -1.9(5) . . . . ?
N6 C31 C36 C35 179.5(3) . . . . ?
N6 C31 C36 C40 1.9(5) . . . . ?
C1 N2 C3 C2 0.3(4) . . . . ?
C1 N2 C16 C17 75.1(4) . . . . ?
C1 N2 C16 C21 -105.9(4) . . . . ?
C1 N3 C2 C3 -1.1(4) . . . . ?
C1 N3 C4 C5 -86.3(4) . . . . ?
C1 N3 C4 C9 90.7(4) . . . . ?
C2 N3 C1 N1 -178.4(3) . . . . ?
C2 N3 C1 N2 1.2(3) . . . . ?
C2 N3 C4 C5 81.6(4) . . . . ?
C2 N3 C4 C9 -101.4(4) . . . . ?
C3 N2 C1 N1 178.7(3) . . . . ?
C3 N2 C1 N3 -0.9(3) . . . . ?
C3 N2 C16 C17 -101.8(4) . . . . ?
C3 N2 C16 C21 77.3(4) . . . . ?
C4 N3 C1 N1 -8.9(5) . . . . ?
C4 N3 C1 N2 170.7(3) . . . . ?
C4 N3 C2 C3 -170.2(3) . . . . ?
C4 C5 C6 C7 -1.5(5) . . . . ?
C4 C5 C10 C11 -124.0(4) . . . . ?
C4 C5 C10 C12 110.8(4) . . . . ?
C4 C9 C13 C14 133.3(4) . . . . ?
C4 C9 C13 C15 -102.6(4) . . . . ?
C5 C4 C9 C8 1.1(5) . . . . ?
C5 C4 C9 C13 -178.9(3) . . . . ?
C5 C6 C7 C8 1.7(6) . . . . ?
C6 C5 C10 C11 56.8(5) . . . . ?
C6 C5 C10 C12 -68.4(4) . . . . ?
C6 C7 C8 C9 -0.4(6) . . . . ?
C7 C8 C9 C4 -0.9(5) . . . . ?
C7 C8 C9 C13 179.1(3) . . . . ?
C8 C9 C13 C14 -46.7(5) . . . . ?
C8 C9 C13 C15 77.3(5) . . . . ?
C9 C4 C5 C6 0.0(5) . . . . ?
C9 C4 C5 C10 -179.1(3) . . . . ?
C10 C5 C6 C7 177.7(4) . . . . ?
C16 N2 C1 N1 1.5(5) . . . . ?
C16 N2 C1 N3 -178.1(3) . . . . ?
C16 N2 C3 C2 177.5(3) . . . . ?
C16 C17 C18 C19 0.2(6) . . . . ?
C16 C17 C22 C23 99.7(4) . . . . ?
C16 C17 C22 C24 -135.3(4) . . . . ?
C16 C21 C25 C26 -117.5(5) . . . . ?
C16 C21 C25 C27 118.5(5) . . . . ?
C17 C16 C21 C20 2.0(5) . . . . ?
C17 C16 C21 C25 -175.8(3) . . . . ?
C17 C18 C19 C20 0.6(7) . . . . ?
C18 C17 C22 C23 -79.6(5) . . . . ?
C18 C17 C22 C24 45.5(5) . . . . ?
C18 C19 C20 C21 -0.1(7) . . . . ?
C19 C20 C21 C16 -1.2(6) . . . . ?
C19 C20 C21 C25 176.7(4) . . . . ?
C20 C21 C25 C26 64.8(5) . . . . ?
C20 C21 C25 C27 -59.2(6) . . . . ?
C21 C16 C17 C18 -1.5(5) . . . . ?
C21 C16 C17 C22 179.2(3) . . . . ?
C22 C17 C18 C19 179.5(4) . . . . ?
C28 N5 C30 C29 -0.4(4) . . . . ?
C28 N5 C43 C44 95.6(4) . . . . ?
C28 N5 C43 C48 -84.3(4) . . . . ?
C28 N6 C29 C30 0.6(4) . . . . ?
C28 N6 C31 C32 -79.3(4) . . . . ?
C28 N6 C31 C36 99.5(4) . . . . ?
C29 N6 C28 N4 178.4(3) . . . . ?
C29 N6 C28 N5 -0.8(3) . . . . ?
C29 N6 C31 C32 94.7(4) . . . . ?
C29 N6 C31 C36 -86.6(4) . . . . ?
C30 N5 C28 N4 -178.5(3) . . . . ?
C30 N5 C28 N6 0.7(3) . . . . ?
C30 N5 C43 C44 -87.7(4) . . . . ?
C30 N5 C43 C48 92.4(4) . . . . ?
C31 N6 C28 N4 -6.8(5) . . . . ?
C31 N6 C28 N5 174.0(3) . . . . ?
C31 N6 C29 C30 -174.0(3) . . . . ?
C31 C32 C33 C34 0.5(6) . . . . ?
C31 C32 C37 C38 -89.1(4) . . . . ?
C31 C32 C37 C39 146.4(4) . . . . ?
C31 C36 C40 C41 98.8(5) . . . . ?
C31 C36 C40 C42 -137.7(4) . . . . ?
C32 C31 C36 C35 -1.8(5) . . . . ?
C32 C31 C36 C40 -179.4(4) . . . . ?
C32 C33 C34 C35 -0.1(6) . . . . ?
C33 C32 C37 C38 89.9(5) . . . . ?
C33 C32 C37 C39 -34.7(5) . . . . ?
C33 C34 C35 C36 -1.3(7) . . . . ?
C34 C35 C36 C31 2.1(6) . . . . ?
C34 C35 C36 C40 179.8(4) . . . . ?
C35 C36 C40 C41 -78.7(5) . . . . ?
C35 C36 C40 C42 44.7(6) . . . . ?
C36 C31 C32 C33 0.5(5) . . . . ?
C36 C31 C32 C37 179.4(4) . . . . ?
C37 C32 C33 C34 -178.5(4) . . . . ?
C43 N5 C28 N4 -1.4(5) . . . . ?
C43 N5 C28 N6 177.8(3) . . . . ?
C43 N5 C30 C29 -177.5(3) . . . . ?
C43 C44 C45 C46 1.6(5) . . . . ?
C43 C44 C49 C50 90.6(4) . . . . ?
C43 C44 C49 C51 -144.9(4) . . . . ?
C43 C48 C52 C53 -96.2(4) . . . . ?
C43 C48 C52 C54 138.2(4) . . . . ?
C44 C43 C48 C47 6.8(5) . . . . ?
C44 C43 C48 C52 -171.4(3) . . . . ?
C44 C45 C46 C47 3.4(6) . . . . ?
C45 C44 C49 C50 -89.1(4) . . . . ?
C45 C44 C49 C51 35.3(5) . . . . ?
C45 C46 C47 C48 -3.3(6) . . . . ?
C46 C47 C48 C43 -1.6(5) . . . . ?
C46 C47 C48 C52 176.5(4) . . . . ?
C47 C48 C52 C53 85.7(5) . . . . ?
C47 C48 C52 C54 -39.9(5) . . . . ?
C48 C43 C44 C45 -6.8(5) . . . . ?
C48 C43 C44 C49 173.5(3) . . . . ?
C49 C44 C45 C46 -178.7(4) . . . . ?
Ga3 N7 C82 N8 -52.0(5) . . . . ?
Ga3 N7 C82 N9 128.7(3) . . . . ?
Ga3 N10 C55 N11 108.3(4) . . . . ?
Ga3 N10 C55 N12 -72.8(5) . . . . ?
Ga4 N7 C82 N8 125.8(3) . . . . ?
Ga4 N7 C82 N9 -53.5(5) . . . . ?
Ga4 N10 C55 N11 -70.7(4) . . . . ?
Ga4 N10 C55 N12 108.3(4) . . . . ?
N8 C83 C84 N9 0.4(4) . . . . ?
N8 C85 C86 C87 -176.8(3) . . . . ?
N8 C85 C86 C91 1.4(5) . . . . ?
N8 C85 C90 C89 176.4(3) . . . . ?
N8 C85 C90 C94 -2.4(5) . . . . ?
N9 C97 C98 C99 177.8(3) . . . . ?
N9 C97 C98 C103 -2.8(5) . . . . ?
N9 C97 C102 C101 -177.8(3) . . . . ?
N9 C97 C102 C106 1.3(5) . . . . ?
N11 C56 C57 N12 -0.1(4) . . . . ?
N11 C58 C59 C60 173.4(3) . . . . ?
N11 C58 C59 C64 -5.9(5) . . . . ?
N11 C58 C63 C62 -174.1(3) . . . . ?
N11 C58 C63 C67 3.7(4) . . . . ?
N12 C70 C71 C72 176.9(3) . . . . ?
N12 C70 C71 C76 -5.4(5) . . . . ?
N12 C70 C75 C74 -175.9(3) . . . . ?
N12 C70 C75 C79 5.7(5) . . . . ?
C55 N11 C56 C57 -0.6(4) . . . . ?
C55 N11 C58 C59 102.3(4) . . . . ?
C55 N11 C58 C63 -80.0(4) . . . . ?
C55 N12 C57 C56 0.8(4) . . . . ?
C55 N12 C70 C71 -79.0(4) . . . . ?
C55 N12 C70 C75 100.3(4) . . . . ?
C56 N11 C55 N10 -179.9(3) . . . . ?
C56 N11 C55 N12 1.0(3) . . . . ?
C56 N11 C58 C59 -79.5(4) . . . . ?
C56 N11 C58 C63 98.2(4) . . . . ?
C57 N12 C55 N10 179.8(3) . . . . ?
C57 N12 C55 N11 -1.1(4) . . . . ?
C57 N12 C70 C71 107.7(4) . . . . ?
C57 N12 C70 C75 -73.0(4) . . . . ?
C58 N11 C55 N10 -1.4(5) . . . . ?
C58 N11 C55 N12 179.4(3) . . . . ?
C58 N11 C56 C57 -179.1(3) . . . . ?
C58 C59 C60 C61 1.8(5) . . . . ?
C58 C59 C64 C65 -130.8(4) . . . . ?
C58 C59 C64 C66 106.0(4) . . . . ?
C58 C63 C67 C68 142.8(4) . . . . ?
C58 C63 C67 C69 -93.2(4) . . . . ?
C59 C58 C63 C62 3.5(5) . . . . ?
C59 C58 C63 C67 -178.7(3) . . . . ?
C59 C60 C61 C62 1.0(6) . . . . ?
C60 C59 C64 C65 49.9(5) . . . . ?
C60 C59 C64 C66 -73.4(5) . . . . ?
C60 C61 C62 C63 -1.7(5) . . . . ?
C61 C62 C63 C58 -0.5(5) . . . . ?
C61 C62 C63 C67 -178.2(3) . . . . ?
C62 C63 C67 C68 -39.5(5) . . . . ?
C62 C63 C67 C69 84.4(4) . . . . ?
C63 C58 C59 C60 -4.2(5) . . . . ?
C63 C58 C59 C64 176.5(3) . . . . ?
C64 C59 C60 C61 -178.8(3) . . . . ?
C70 N12 C55 N10 5.6(5) . . . . ?
C70 N12 C55 N11 -175.3(3) . . . . ?
C70 N12 C57 C56 174.8(3) . . . . ?
C70 C71 C72 C73 -0.6(5) . . . . ?
C70 C71 C76 C77 154.4(4) . . . . ?
C70 C71 C76 C78 -80.9(4) . . . . ?
C70 C75 C79 C80 -120.3(4) . . . . ?
C70 C75 C79 C81 113.4(4) . . . . ?
C71 C70 C75 C74 3.3(5) . . . . ?
C71 C70 C75 C79 -175.1(3) . . . . ?
C71 C72 C73 C74 2.4(6) . . . . ?
C72 C71 C76 C77 -28.1(5) . . . . ?
C72 C71 C76 C78 96.7(4) . . . . ?
C72 C73 C74 C75 -1.4(6) . . . . ?
C73 C74 C75 C70 -1.4(5) . . . . ?
C73 C74 C75 C79 177.1(3) . . . . ?
C74 C75 C79 C80 61.3(5) . . . . ?
C74 C75 C79 C81 -65.0(5) . . . . ?
C75 C70 C71 C72 -2.3(5) . . . . ?
C75 C70 C71 C76 175.4(3) . . . . ?
C76 C71 C72 C73 -178.3(3) . . . . ?
C82 N8 C83 C84 -0.6(4) . . . . ?
C82 N8 C85 C86 -69.9(4) . . . . ?
C82 N8 C85 C90 112.7(4) . . . . ?
C82 N9 C84 C83 -0.1(4) . . . . ?
C82 N9 C97 C98 99.7(4) . . . . ?
C82 N9 C97 C102 -80.8(4) . . . . ?
C83 N8 C82 N7 -178.9(3) . . . . ?
C83 N8 C82 N9 0.5(4) . . . . ?
C83 N8 C85 C86 99.2(4) . . . . ?
C83 N8 C85 C90 -78.2(4) . . . . ?
C84 N9 C82 N7 179.2(3) . . . . ?
C84 N9 C82 N8 -0.3(4) . . . . ?
C84 N9 C97 C98 -72.7(5) . . . . ?
C84 N9 C97 C102 106.8(4) . . . . ?
C85 N8 C82 N7 -8.7(5) . . . . ?
C85 N8 C82 N9 170.8(3) . . . . ?
C85 N8 C83 C84 -171.0(3) . . . . ?
C85 C86 C87 C88 0.3(5) . . . . ?
C85 C86 C91 C92 -92.8(5) . . . . ?
C85 C86 C91 C93 140.5(4) . . . . ?
C85 C90 C94 C95 113.1(4) . . . . ?
C85 C90 C94 C96 -124.4(4) . . . . ?
C86 C85 C90 C89 -0.9(5) . . . . ?
C86 C85 C90 C94 -179.6(3) . . . . ?
C86 C87 C88 C89 -0.6(6) . . . . ?
C87 C86 C91 C92 85.4(5) . . . . ?
C87 C86 C91 C93 -41.3(5) . . . . ?
C87 C88 C89 C90 0.2(6) . . . . ?
C88 C89 C90 C85 0.6(6) . . . . ?
C88 C89 C90 C94 179.3(4) . . . . ?
C89 C90 C94 C95 -65.6(5) . . . . ?
C89 C90 C94 C96 56.9(5) . . . . ?
C90 C85 C86 C87 0.5(5) . . . . ?
C90 C85 C86 C91 178.7(3) . . . . ?
C91 C86 C87 C88 -178.0(3) . . . . ?
C97 N9 C82 N7 5.9(6) . . . . ?
C97 N9 C82 N8 -173.6(3) . . . . ?
C97 N9 C84 C83 173.3(3) . . . . ?
C97 C98 C99 C100 0.0(6) . . . . ?
C97 C98 C103 C104 109.8(4) . . . . ?
C97 C98 C103 C105 -126.5(4) . . . . ?
C97 C102 C106 C107 -79.9(4) . . . . ?
C97 C102 C106 C108 157.9(4) . . . . ?
C98 C97 C102 C101 1.7(5) . . . . ?
C98 C97 C102 C106 -179.1(3) . . . . ?
C98 C99 C100 C101 1.8(8) . . . . ?
C99 C98 C103 C104 -70.8(5) . . . . ?
C99 C98 C103 C105 52.9(5) . . . . ?
C99 C100 C101 C102 -1.8(7) . . . . ?
C100 C101 C102 C97 0.1(6) . . . . ?
C100 C101 C102 C106 -179.1(4) . . . . ?
C101 C102 C106 C107 99.2(4) . . . . ?
C101 C102 C106 C108 -22.9(5) . . . . ?
C102 C97 C98 C99 -1.7(6) . . . . ?
C102 C97 C98 C103 177.7(3) . . . . ?
C103 C98 C99 C100 -179.5(4) . . . . ?
